data_1571085
loop_
_publ_author_name
'Hidalgo, Nereida'
'Le Gac, Arnaud'
'Mallet-Ladeira, Sonia'
'Bouhadir, Ghenwa'
'Bourissou, Didier'

_publ_section_title
;
 Chemo-selective Stille-type coupling of acyl-chlorides upon
 phosphine-borane Au(i) catalysis.
;
_journal_issue 14
_journal_name_full 'Chemical science'
_journal_page_first 5187
_journal_page_last 5191
_journal_paper_doi 10.1039/d3sc06193k
_journal_volume 15
_journal_year 2024
_chemical_formula_moiety 'C54 H85 Au2 B2 P2, C2 F6 N O4 S2'
_chemical_formula_sum 'C56 H85 Au2 B2 F6 N O4 P2 S2'
_chemical_formula_weight 1491.88
_space_group_IT_number 2
_space_group_name_Hall '-P 1'
_space_group_name_H-M_alt 'P -1'
_symmetry_cell_setting triclinic
_symmetry_Int_Tables_number 2
_symmetry_space_group_name_Hall '-P 1'
_symmetry_space_group_name_H-M 'P -1'
_atom_sites_solution_hydrogens geom
_atom_sites_solution_primary dual
_atom_sites_solution_secondary difmap
_audit_update_record
;
2023-09-28 deposited with the CCDC.	2024-02-27 downloaded from the CCDC.
;
_cell_angle_alpha 89.013(2)
_cell_angle_beta 86.081(2)
_cell_angle_gamma 85.987(2)
_cell_formula_units_Z 4
_cell_length_a 10.8707(11)
_cell_length_b 11.6793(12)
_cell_length_c 48.430(5)
_cell_measurement_reflns_used 6841
_cell_measurement_temperature 193(2)
_cell_measurement_theta_max 22.77
_cell_measurement_theta_min 3.08
_cell_volume 6118.9(11)
_computing_cell_refinement 'Bruker SAINT'
_computing_data_collection 'Bruker APEX2'
_computing_data_reduction 'Bruker SAINT'
_computing_molecular_graphics 'Ortep-3 for Windows (Farrugia, 1997)'
_computing_publication_material 'WinGX publication routines (Farrugia, 1999)'
_computing_structure_refinement 'SHELXL-2018/3 (Sheldrick, 2015)'
_computing_structure_solution 'SHELXT (Sheldrick 2015)'
_diffrn_ambient_temperature 193(2)
_diffrn_measured_fraction_theta_full 0.996
_diffrn_measured_fraction_theta_max 0.993
_diffrn_measurement_device_type 'Bruker Kappa APEX II Quazar'
_diffrn_measurement_method 'phi and omega scans'
_diffrn_radiation_monochromator 'multilayer optics'
_diffrn_radiation_source 'microfocus sealed tube'
_diffrn_radiation_type MoK\a
_diffrn_radiation_wavelength 0.71073
_diffrn_reflns_av_R_equivalents 0.1017
_diffrn_reflns_av_unetI/netI 0.1155
_diffrn_reflns_Laue_measured_fraction_full 0.996
_diffrn_reflns_Laue_measured_fraction_max 0.993
_diffrn_reflns_limit_h_max 13
_diffrn_reflns_limit_h_min -13
_diffrn_reflns_limit_k_max 14
_diffrn_reflns_limit_k_min -14
_diffrn_reflns_limit_l_max 60
_diffrn_reflns_limit_l_min -60
_diffrn_reflns_number 89767
_diffrn_reflns_point_group_measured_fraction_full 0.996
_diffrn_reflns_point_group_measured_fraction_max 0.993
_diffrn_reflns_theta_full 25.242
_diffrn_reflns_theta_max 26.407
_diffrn_reflns_theta_min 0.843
_diffrn_standards_decay_% 0
_diffrn_standards_interval_count 0
_diffrn_standards_interval_time 0
_diffrn_standards_number 0
_exptl_absorpt_coefficient_mu 4.972
_exptl_absorpt_correction_T_max 0.7454
_exptl_absorpt_correction_T_min 0.6565
_exptl_absorpt_correction_type multi-scan
_exptl_absorpt_process_details 'SADABS(Bruker AXS Inc.)'
_exptl_crystal_colour colourless
_exptl_crystal_density_diffrn 1.619
_exptl_crystal_description plate
_exptl_crystal_F_000 2976
_exptl_crystal_size_max 0.08
_exptl_crystal_size_mid 0.06
_exptl_crystal_size_min 0.04
_refine_diff_density_max 1.639
_refine_diff_density_min -1.615
_refine_diff_density_rms 0.189
_refine_ls_extinction_method none
_refine_ls_goodness_of_fit_ref 1.02
_refine_ls_hydrogen_treatment constr
_refine_ls_matrix_type full
_refine_ls_number_parameters 1628
_refine_ls_number_reflns 24972
_refine_ls_number_restraints 1144
_refine_ls_restrained_S_all 1.01
_refine_ls_R_factor_all 0.1192
_refine_ls_R_factor_gt 0.0566
_refine_ls_shift/su_max 0.002
_refine_ls_shift/su_mean 0
_refine_ls_structure_factor_coef Fsqd
_refine_ls_weighting_details 'w=1/[\s^2^(Fo^2^)+(0.0242P)^2^+34.5922P] where P=(Fo^2^+2Fc^2^)/3'
_refine_ls_weighting_scheme calc
_refine_ls_wR_factor_gt 0.0973
_refine_ls_wR_factor_ref 0.1203
_reflns_Friedel_coverage 0
_reflns_number_gt 14681
_reflns_number_total 24972
_reflns_threshold_expression 'I > 2\s(I)'
_cod_data_source_file d3sc06193k2.cif
_cod_data_source_block A
_cod_depositor_comments 'Adding full bibliography for 1571083--1571085.cif.'
_cod_database_code 1571085

loop_
_symmetry_equiv_pos_as_xyz
'x, y, z'
'-x, -y, -z'

loop_
_atom_site_label
_atom_site_type_symbol
_atom_site_fract_x
_atom_site_fract_y
_atom_site_fract_z
_atom_site_U_iso_or_equiv
_atom_site_adp_type
_atom_site_occupancy
_atom_site_site_symmetry_order
_atom_site_calc_flag
_atom_site_refinement_flags_posn
_atom_site_refinement_flags_adp
_atom_site_refinement_flags_occupancy
_atom_site_disorder_assembly
_atom_site_disorder_group
Au1 Au 0.35133(3) 0.21502(3) 0.40062(2) 0.02531(10) Uani 1 1 d . . . . .
Au2 Au 0.36449(3) 0.22476(3) 0.34295(2) 0.02489(10) Uani 1 1 d . . . . .
Au3 Au 0.61573(3) 0.71525(3) 0.15694(2) 0.02251(10) Uani 1 1 d . . . . .
Au4 Au 0.62182(3) 0.70729(3) 0.09922(2) 0.02330(10) Uani 1 1 d . . . . .
B1 B 0.1978(11) 0.2100(10) 0.4596(2) 0.030(3) Uani 1 1 d . . . . .
B2 B 0.2208(10) 0.2792(9) 0.2893(2) 0.022(3) Uani 1 1 d . . . . .
B3 B 0.7726(11) 0.7358(10) 0.2092(2) 0.028(3) Uani 1 1 d . . . . .
B4 B 0.7709(11) 0.7040(10) 0.0404(2) 0.028(3) Uani 1 1 d . . . . .
C1 C 0.4310(8) 0.2539(9) 0.46859(19) 0.027(2) Uani 1 1 d . . . . .
C2 C 0.5142(10) 0.2824(9) 0.4879(2) 0.040(3) Uani 1 1 d . . . . .
H2 H 0.598227 0.290125 0.48189 0.048 Uiso 1 1 calc R U . . .
C3 C 0.4766(11) 0.2995(10) 0.5155(2) 0.047(3) Uani 1 1 d . . . . .
H3 H 0.533487 0.318821 0.528387 0.057 Uiso 1 1 calc R U . . .
C4 C 0.3527(10) 0.2877(9) 0.5237(2) 0.042(3) Uani 1 1 d . . . . .
H4 H 0.324282 0.299679 0.542526 0.05 Uiso 1 1 calc R U . . .
C5 C 0.2709(10) 0.2587(9) 0.5048(2) 0.038(3) Uani 1 1 d . . . . .
H5 H 0.187414 0.249711 0.511098 0.046 Uiso 1 1 calc R U . . .
C6 C 0.3057(10) 0.2422(8) 0.4771(2) 0.031(2) Uani 1 1 d . . . . .
C7 C 0.1761(9) 0.0795(9) 0.4564(2) 0.032(2) Uani 1 1 d . . . . .
H7 H 0.2338 0.054508 0.440352 0.038 Uiso 1 1 calc R U . . .
C8 C 0.2148(10) -0.0014(8) 0.4801(2) 0.035(3) Uani 1 1 d . . . . .
H8A H 0.299774 0.013537 0.484519 0.042 Uiso 1 1 calc R U . . .
H8B H 0.1593 0.01633 0.4968 0.042 Uiso 1 1 calc R U . . .
C9 C 0.2109(11) -0.1280(9) 0.4735(2) 0.045(3) Uani 1 1 d . . . . .
H9A H 0.274767 -0.148803 0.458571 0.055 Uiso 1 1 calc R U . . .
H9B H 0.230423 -0.174709 0.490133 0.055 Uiso 1 1 calc R U . . .
C10 C 0.0849(11) -0.1555(9) 0.4646(2) 0.048(3) Uani 1 1 d . . . . .
H10A H 0.087748 -0.236766 0.458947 0.057 Uiso 1 1 calc R U . . .
H10B H 0.022443 -0.144545 0.480353 0.057 Uiso 1 1 calc R U . . .
C11 C 0.0479(11) -0.0780(9) 0.4406(2) 0.041(3) Uani 1 1 d . . . . .
H11A H 0.10665 -0.093803 0.424307 0.049 Uiso 1 1 calc R U . . .
H11B H -0.03548 -0.094992 0.435438 0.049 Uiso 1 1 calc R U . . .
C12 C 0.0475(10) 0.0472(9) 0.4481(2) 0.038(3) Uani 1 1 d . . . . .
H12A H -0.014673 0.063621 0.463649 0.046 Uiso 1 1 calc R U . . .
H12B H 0.023135 0.095378 0.43206 0.046 Uiso 1 1 calc R U . . .
C13 C 0.1085(9) 0.3087(8) 0.4482(2) 0.030(2) Uani 1 1 d . . . . .
H13 H 0.075527 0.279814 0.430992 0.036 Uiso 1 1 calc R U . . .
C14 C -0.0023(10) 0.3313(9) 0.4695(2) 0.039(3) Uani 1 1 d . . . . .
H14A H -0.041972 0.258592 0.473586 0.047 Uiso 1 1 calc R U . . .
H14B H 0.02773 0.358362 0.48689 0.047 Uiso 1 1 calc R U . . .
C15 C -0.0982(10) 0.4209(10) 0.4589(2) 0.050(3) Uani 1 1 d . . . . .
H15A H -0.133244 0.390969 0.442365 0.06 Uiso 1 1 calc R U . . .
H15B H -0.166402 0.434031 0.47336 0.06 Uiso 1 1 calc R U . . .
C16 C -0.0426(11) 0.5341(10) 0.4515(3) 0.052(3) Uani 1 1 d . . . . .
H16A H -0.014867 0.5685 0.468378 0.063 Uiso 1 1 calc R U . . .
H16B H -0.105844 0.588273 0.443757 0.063 Uiso 1 1 calc R U . . .
C17 C 0.0677(11) 0.5137(9) 0.4302(2) 0.051(3) Uani 1 1 d . . . . .
H17A H 0.038166 0.488111 0.412562 0.061 Uiso 1 1 calc R U . . .
H17B H 0.107972 0.586412 0.426513 0.061 Uiso 1 1 calc R U . . .
C18 C 0.1618(10) 0.4224(9) 0.4409(2) 0.044(3) Uani 1 1 d . . . . .
H18A H 0.230656 0.40964 0.426572 0.053 Uiso 1 1 calc R U . . .
H18B H 0.196392 0.452069 0.457525 0.053 Uiso 1 1 calc R U . . .
C19 C 0.5976(9) 0.1011(9) 0.4317(2) 0.035(3) Uani 1 1 d . . . . .
H19 H 0.617717 0.08388 0.411639 0.042 Uiso 1 1 calc R U . . .
C20 C 0.5330(11) 0.0003(9) 0.4442(3) 0.053(3) Uani 1 1 d . . . . .
H20A H 0.584017 -0.07079 0.440241 0.079 Uiso 1 1 calc R U . . .
H20B H 0.452921 -0.003536 0.436248 0.079 Uiso 1 1 calc R U . . .
H20C H 0.52011 0.009815 0.464291 0.079 Uiso 1 1 calc R U . . .
C21 C 0.7195(10) 0.1123(10) 0.4446(3) 0.052(3) Uani 1 1 d . . . . .
H21A H 0.70364 0.130565 0.464204 0.078 Uiso 1 1 calc R U . . .
H21B H 0.76339 0.173727 0.435084 0.078 Uiso 1 1 calc R U . . .
H21C H 0.770117 0.039663 0.442708 0.078 Uiso 1 1 calc R U . . .
C22 C 0.5847(10) 0.3538(9) 0.4249(2) 0.039(3) Uani 1 1 d . . . . .
H22 H 0.65132 0.353122 0.438112 0.047 Uiso 1 1 calc R U . . .
C23 C 0.6448(11) 0.3414(11) 0.3957(2) 0.056(4) Uani 1 1 d . . . . .
H23A H 0.580558 0.34295 0.38245 0.083 Uiso 1 1 calc R U . . .
H23B H 0.694793 0.268319 0.394318 0.083 Uiso 1 1 calc R U . . .
H23C H 0.697765 0.404871 0.391621 0.083 Uiso 1 1 calc R U . . .
C24 C 0.5035(11) 0.4653(9) 0.4285(3) 0.056(4) Uani 1 1 d . . . . .
H24A H 0.555566 0.530633 0.427156 0.083 Uiso 1 1 calc R U . . .
H24B H 0.458192 0.46479 0.446717 0.083 Uiso 1 1 calc R U . . .
H24C H 0.444643 0.472086 0.414026 0.083 Uiso 1 1 calc R U . . .
C25 C 0.2122(8) 0.1942(8) 0.37182(19) 0.024(2) Uani 1 1 d . . . . .
C26 C 0.1772(10) 0.0802(9) 0.37206(18) 0.032(3) Uani 1 1 d . . . . .
H26 H 0.239837 0.01917 0.371444 0.039 Uiso 1 1 calc R U . . .
C27 C 0.0534(12) 0.0542(12) 0.3732(2) 0.055(4) Uani 1 1 d . . . . .
H27 H 0.031966 -0.023145 0.372507 0.066 Uiso 1 1 calc R U . . .
C28 C -0.0386(11) 0.1445(15) 0.3753(2) 0.059(4) Uani 1 1 d . . . . .
H28 H -0.123298 0.128585 0.376872 0.071 Uiso 1 1 calc R U . . .
C29 C -0.0061(11) 0.2565(12) 0.3752(2) 0.050(3) Uani 1 1 d . . . . .
H29 H -0.069062 0.317246 0.376197 0.06 Uiso 1 1 calc R U . . .
C30 C 0.1157(9) 0.2821(10) 0.3738(2) 0.038(3) Uani 1 1 d . . . . .
H30 H 0.135459 0.359994 0.37415 0.045 Uiso 1 1 calc R U . . .
C31 C 0.4643(9) 0.2600(8) 0.27341(19) 0.025(2) Uani 1 1 d . . . . .
C32 C 0.5546(10) 0.2509(8) 0.2516(2) 0.032(2) Uani 1 1 d . . . . .
H32 H 0.639486 0.244569 0.255298 0.038 Uiso 1 1 calc R U . . .
C33 C 0.5218(10) 0.2511(8) 0.2247(2) 0.034(3) Uani 1 1 d . . . . .
H33 H 0.584208 0.242819 0.210026 0.041 Uiso 1 1 calc R U . . .
C34 C 0.4004(10) 0.2632(8) 0.2189(2) 0.031(2) Uani 1 1 d . . . . .
H34 H 0.377789 0.264854 0.200262 0.037 Uiso 1 1 calc R U . . .
C35 C 0.3130(10) 0.2726(8) 0.2402(2) 0.033(3) Uani 1 1 d . . . . .
H35 H 0.22892 0.282172 0.235856 0.039 Uiso 1 1 calc R U . . .
C36 C 0.3390(8) 0.2692(8) 0.26839(18) 0.021(2) Uani 1 1 d . . . . .
C37 C 0.1701(9) 0.4011(8) 0.2996(2) 0.028(2) Uani 1 1 d . . . . .
H37 H 0.214785 0.411835 0.31663 0.033 Uiso 1 1 calc R U . . .
C38 C 0.0331(10) 0.4169(8) 0.3097(2) 0.037(3) Uani 1 1 d . . . . .
H38A H -0.018216 0.413996 0.293642 0.045 Uiso 1 1 calc R U . . .
H38B H 0.012501 0.352733 0.32242 0.045 Uiso 1 1 calc R U . . .
C39 C 0.0021(12) 0.5301(9) 0.3246(3) 0.058(4) Uani 1 1 d . . . . .
H39A H -0.087485 0.537686 0.330036 0.07 Uiso 1 1 calc R U . . .
H39B H 0.04729 0.529951 0.341645 0.07 Uiso 1 1 calc R U . . .
C40 C 0.0359(12) 0.6319(10) 0.3066(3) 0.057(4) Uani 1 1 d . . . . .
H40A H -0.018254 0.639042 0.29094 0.068 Uiso 1 1 calc R U . . .
H40B H 0.021694 0.70291 0.317584 0.068 Uiso 1 1 calc R U . . .
C41 C 0.1671(12) 0.6197(9) 0.2957(2) 0.049(3) Uani 1 1 d . . . . .
H41A H 0.220997 0.626686 0.311136 0.059 Uiso 1 1 calc R U . . .
H41B H 0.182903 0.682995 0.282328 0.059 Uiso 1 1 calc R U . . .
C42 C 0.2009(11) 0.5050(9) 0.2813(2) 0.043(3) Uani 1 1 d . . . . .
H42A H 0.290537 0.499359 0.275861 0.052 Uiso 1 1 calc R U . . .
H42B H 0.156046 0.503082 0.264253 0.052 Uiso 1 1 calc R U . . .
C43 C 0.1505(8) 0.1670(8) 0.2959(2) 0.024(2) Uani 1 1 d . . . . .
H43 H 0.110505 0.17282 0.315052 0.029 Uiso 1 1 calc R U . . .
C44 C 0.2300(9) 0.0540(8) 0.2937(2) 0.035(3) Uani 1 1 d . . . . .
H44A H 0.294402 0.053723 0.307237 0.042 Uiso 1 1 calc R U . . .
H44B H 0.272112 0.048241 0.274971 0.042 Uiso 1 1 calc R U . . .
C45 C 0.1525(10) -0.0519(9) 0.2994(2) 0.040(3) Uani 1 1 d . . . . .
H45A H 0.206684 -0.123272 0.296869 0.048 Uiso 1 1 calc R U . . .
H45B H 0.116614 -0.050608 0.318709 0.048 Uiso 1 1 calc R U . . .
C46 C 0.0495(10) -0.0507(9) 0.2796(3) 0.045(3) Uani 1 1 d . . . . .
H46A H 0.085688 -0.058892 0.260383 0.054 Uiso 1 1 calc R U . . .
H46B H -0.001574 -0.116471 0.283941 0.054 Uiso 1 1 calc R U . . .
C47 C -0.0309(10) 0.0599(9) 0.2821(2) 0.046(3) Uani 1 1 d . . . . .
H47A H -0.070178 0.066505 0.301096 0.055 Uiso 1 1 calc R U . . .
H47B H -0.097137 0.059554 0.26905 0.055 Uiso 1 1 calc R U . . .
C48 C 0.0483(10) 0.1640(8) 0.2755(2) 0.037(3) Uani 1 1 d . . . . .
H48A H 0.086068 0.158173 0.256314 0.045 Uiso 1 1 calc R U . . .
H48B H -0.005347 0.23608 0.276803 0.045 Uiso 1 1 calc R U . . .
C49 C 0.6379(10) 0.1398(9) 0.3085(2) 0.033(3) Uani 1 1 d . . . . .
H49 H 0.705055 0.1607 0.294559 0.04 Uiso 1 1 calc R U . . .
C50 C 0.6924(10) 0.1271(10) 0.3370(2) 0.050(3) Uani 1 1 d . . . . .
H50A H 0.62754 0.107296 0.350979 0.075 Uiso 1 1 calc R U . . .
H50B H 0.725005 0.19967 0.341862 0.075 Uiso 1 1 calc R U . . .
H50C H 0.759215 0.06618 0.336304 0.075 Uiso 1 1 calc R U . . .
C51 C 0.5914(11) 0.0255(9) 0.3001(2) 0.047(3) Uani 1 1 d . . . . .
H51A H 0.660037 -0.033698 0.299428 0.07 Uiso 1 1 calc R U . . .
H51B H 0.558068 0.033933 0.281845 0.07 Uiso 1 1 calc R U . . .
H51C H 0.526343 0.002935 0.313738 0.07 Uiso 1 1 calc R U . . .
C52 C 0.5873(9) 0.3883(9) 0.3150(2) 0.030(2) Uani 1 1 d . . . . .
H52 H 0.627643 0.375535 0.332885 0.036 Uiso 1 1 calc R U . . .
C53 C 0.4918(10) 0.4870(9) 0.3201(3) 0.052(3) Uani 1 1 d . . . . .
H53A H 0.531346 0.552888 0.326846 0.077 Uiso 1 1 calc R U . . .
H53B H 0.427767 0.463977 0.333874 0.077 Uiso 1 1 calc R U . . .
H53C H 0.454102 0.50816 0.302709 0.077 Uiso 1 1 calc R U . . .
C54 C 0.6902(11) 0.4179(10) 0.2937(3) 0.054(3) Uani 1 1 d . . . . .
H54A H 0.654258 0.443031 0.276385 0.08 Uiso 1 1 calc R U . . .
H54B H 0.746918 0.349918 0.290235 0.08 Uiso 1 1 calc R U . . .
H54C H 0.735502 0.479712 0.300686 0.08 Uiso 1 1 calc R U . . .
C55 C 0.5296(9) 0.7547(7) 0.22680(18) 0.023(2) Uani 1 1 d . . . . .
C56 C 0.4438(10) 0.7583(9) 0.2503(2) 0.036(3) Uani 1 1 d . . . . .
H56 H 0.357871 0.763399 0.247576 0.044 Uiso 1 1 calc R U . . .
C57 C 0.4811(10) 0.7547(9) 0.2769(2) 0.039(3) Uani 1 1 d . . . . .
H57 H 0.421442 0.759464 0.292189 0.047 Uiso 1 1 calc R U . . .
C58 C 0.6051(10) 0.7441(8) 0.2813(2) 0.033(3) Uani 1 1 d . . . . .
H58 H 0.632084 0.740659 0.299548 0.04 Uiso 1 1 calc R U . . .
C59 C 0.6897(10) 0.7385(8) 0.2587(2) 0.030(2) Uani 1 1 d . . . . .
H59 H 0.774989 0.730192 0.262008 0.036 Uiso 1 1 calc R U . . .
C60 C 0.6572(9) 0.7445(7) 0.23115(18) 0.022(2) Uani 1 1 d . . . . .
C61 C 0.8382(8) 0.6154(7) 0.20191(19) 0.023(2) Uani 1 1 d . . . . .
H61 H 0.875636 0.619849 0.182507 0.028 Uiso 1 1 calc R U . . .
C62 C 0.9462(10) 0.5898(9) 0.2215(2) 0.044(3) Uani 1 1 d . . . . .
H62A H 1.00142 0.653872 0.220292 0.052 Uiso 1 1 calc R U . . .
H62B H 0.91184 0.583457 0.240888 0.052 Uiso 1 1 calc R U . . .
C63 C 1.0201(11) 0.4778(9) 0.2132(3) 0.051(3) Uani 1 1 d . . . . .
H63A H 1.054282 0.484171 0.193795 0.062 Uiso 1 1 calc R U . . .
H63B H 1.090112 0.46411 0.225158 0.062 Uiso 1 1 calc R U . . .
C64 C 0.9379(11) 0.3773(9) 0.2161(2) 0.049(3) Uani 1 1 d . . . . .
H64A H 0.904523 0.369789 0.235493 0.058 Uiso 1 1 calc R U . . .
H64B H 0.986677 0.30515 0.210911 0.058 Uiso 1 1 calc R U . . .
C65 C 0.8312(10) 0.3988(8) 0.1969(2) 0.039(3) Uani 1 1 d . . . . .
H65A H 0.775715 0.335041 0.199104 0.047 Uiso 1 1 calc R U . . .
H65B H 0.864928 0.400653 0.17742 0.047 Uiso 1 1 calc R U . . .
C66 C 0.7570(9) 0.5131(8) 0.2038(2) 0.034(3) Uani 1 1 d . . . . .
H66A H 0.690811 0.525949 0.190792 0.041 Uiso 1 1 calc R U . . .
H66B H 0.717253 0.508197 0.222742 0.041 Uiso 1 1 calc R U . . .
C67 C 0.8261(9) 0.8529(7) 0.19949(19) 0.023(2) Uani 1 1 d . . . . .
H67 H 0.781404 0.875217 0.182635 0.027 Uiso 1 1 calc R U . . .
C68 C 0.7988(10) 0.9548(8) 0.2185(2) 0.036(3) Uani 1 1 d . . . . .
H68A H 0.846935 0.942488 0.23504 0.043 Uiso 1 1 calc R U . . .
H68B H 0.710031 0.959344 0.224763 0.043 Uiso 1 1 calc R U . . .
C69 C 0.8303(11) 1.0697(8) 0.2045(3) 0.046(3) Uani 1 1 d . . . . .
H69A H 0.77541 1.08714 0.189284 0.055 Uiso 1 1 calc R U . . .
H69B H 0.815544 1.132099 0.218193 0.055 Uiso 1 1 calc R U . . .
C70 C 0.9646(11) 1.0649(9) 0.1931(3) 0.053(3) Uani 1 1 d . . . . .
H70A H 0.980071 1.136351 0.182494 0.063 Uiso 1 1 calc R U . . .
H70B H 1.019555 1.059588 0.208597 0.063 Uiso 1 1 calc R U . . .
C71 C 0.9944(10) 0.9620(9) 0.1743(2) 0.042(3) Uani 1 1 d . . . . .
H71A H 0.946582 0.971724 0.157646 0.051 Uiso 1 1 calc R U . . .
H71B H 1.083391 0.957246 0.168243 0.051 Uiso 1 1 calc R U . . .
C72 C 0.9625(9) 0.8522(9) 0.1895(2) 0.039(3) Uani 1 1 d . . . . .
H72A H 1.013496 0.841395 0.205662 0.047 Uiso 1 1 calc R U . . .
H72B H 0.983524 0.786395 0.177056 0.047 Uiso 1 1 calc R U . . .
C73 C 0.3474(9) 0.6627(8) 0.1942(2) 0.030(2) Uani 1 1 d . . . . .
H73 H 0.284902 0.690864 0.209079 0.036 Uiso 1 1 calc R U . . .
C74 C 0.3935(11) 0.5425(9) 0.2022(2) 0.046(3) Uani 1 1 d . . . . .
H74A H 0.325843 0.491369 0.20199 0.068 Uiso 1 1 calc R U . . .
H74B H 0.423602 0.542854 0.220796 0.068 Uiso 1 1 calc R U . . .
H74C H 0.461026 0.515296 0.188948 0.068 Uiso 1 1 calc R U . . .
C75 C 0.2836(10) 0.6636(9) 0.1677(2) 0.047(3) Uani 1 1 d . . . . .
H75A H 0.343817 0.641349 0.152387 0.071 Uiso 1 1 calc R U . . .
H75B H 0.246554 0.74092 0.164106 0.071 Uiso 1 1 calc R U . . .
H75C H 0.218759 0.609181 0.169187 0.071 Uiso 1 1 calc R U . . .
C76 C 0.4029(8) 0.9047(8) 0.1856(2) 0.026(2) Uani 1 1 d . . . . .
H76 H 0.357638 0.899415 0.168392 0.031 Uiso 1 1 calc R U . . .
C77 C 0.5015(11) 0.9899(9) 0.1792(2) 0.051(3) Uani 1 1 d . . . . .
H77A H 0.462148 1.063446 0.173264 0.076 Uiso 1 1 calc R U . . .
H77B H 0.560216 0.959826 0.164375 0.076 Uiso 1 1 calc R U . . .
H77C H 0.54543 1.001087 0.19584 0.076 Uiso 1 1 calc R U . . .
C78 C 0.3073(10) 0.9531(9) 0.2083(2) 0.044(3) Uani 1 1 d . . . . .
H78A H 0.349592 0.968863 0.224918 0.067 Uiso 1 1 calc R U . . .
H78B H 0.24601 0.896799 0.212794 0.067 Uiso 1 1 calc R U . . .
H78C H 0.26572 1.024361 0.201586 0.067 Uiso 1 1 calc R U . . .
C79 C 0.7703(9) 0.6751(8) 0.12674(19) 0.026(2) Uani 1 1 d . . . . .
C80 C 0.8512(9) 0.7636(9) 0.12427(19) 0.031(2) Uani 1 1 d . . . . .
H80 H 0.819924 0.84157 0.123713 0.037 Uiso 1 1 calc R U . . .
C81 C 0.9795(10) 0.7351(10) 0.1226(2) 0.039(3) Uani 1 1 d . . . . .
H81 H 1.036 0.793725 0.121077 0.047 Uiso 1 1 calc R U . . .
C82 C 1.0225(10) 0.6196(12) 0.1233(2) 0.048(3) Uani 1 1 d . . . . .
H82 H 1.108981 0.599853 0.121757 0.058 Uiso 1 1 calc R U . . .
C83 C 0.9424(10) 0.5349(11) 0.1261(2) 0.043(3) Uani 1 1 d . . . . .
H83 H 0.973728 0.457078 0.127006 0.052 Uiso 1 1 calc R U . . .
C84 C 0.8160(10) 0.5607(9) 0.1276(2) 0.032(2) Uani 1 1 d . . . . .
H84 H 0.760852 0.500986 0.129298 0.039 Uiso 1 1 calc R U . . .
C85 C 0.5309(9) 0.7571(8) 0.03176(19) 0.025(2) Uani 1 1 d . . . . .
C86 C 0.4425(10) 0.7931(9) 0.0129(2) 0.037(3) Uani 1 1 d . . . . .
H86 H 0.358352 0.807041 0.019281 0.045 Uiso 1 1 calc R U . . .
C87 C 0.4766(11) 0.8085(10) -0.0148(2) 0.044(2) Uani 1 1 d . . . . .
H87 H 0.416822 0.833674 -0.027382 0.053 Uiso 1 1 calc R U . . .
C88 C 0.5990(11) 0.7866(10) -0.0239(2) 0.044(2) Uani 1 1 d . . . . .
H88 H 0.623411 0.794716 -0.043037 0.053 Uiso 1 1 calc R U . . .
C89 C 0.6835(10) 0.7541(9) -0.0059(2) 0.037(3) Uani 1 1 d . . . . .
H89 H 0.767232 0.740831 -0.012721 0.044 Uiso 1 1 calc R U . . .
C90 C 0.6543(10) 0.7388(8) 0.02221(19) 0.029(2) Uani 1 1 d . . . . .
C91 C 0.8098(9) 0.5731(8) 0.04401(19) 0.027(2) Uani 1 1 d . . . . .
H91 H 0.753934 0.547021 0.059797 0.033 Uiso 1 1 calc R U . . .
C92 C 0.7868(10) 0.4942(8) 0.0199(2) 0.034(3) Uani 1 1 d . . . . .
H92A H 0.700475 0.509236 0.014761 0.041 Uiso 1 1 calc R U . . .
H92B H 0.842162 0.512921 0.003609 0.041 Uiso 1 1 calc R U . . .
C93 C 0.8090(10) 0.3670(9) 0.0272(2) 0.044(3) Uani 1 1 d . . . . .
H93A H 0.746857 0.34565 0.041955 0.053 Uiso 1 1 calc R U . . .
H93B H 0.798713 0.320448 0.010736 0.053 Uiso 1 1 calc R U . . .
C94 C 0.9374(10) 0.3407(8) 0.0370(2) 0.045(3) Uani 1 1 d . . . . .
H94A H 0.999461 0.35383 0.021543 0.054 Uiso 1 1 calc R U . . .
H94B H 0.947193 0.258854 0.042626 0.054 Uiso 1 1 calc R U . . .
C95 C 0.9602(10) 0.4153(8) 0.0612(2) 0.033(3) Uani 1 1 d . . . . .
H95A H 1.045584 0.39814 0.066762 0.039 Uiso 1 1 calc R U . . .
H95B H 0.902358 0.398146 0.077165 0.039 Uiso 1 1 calc R U . . .
C96 C 0.9419(10) 0.5420(8) 0.0531(2) 0.034(3) Uani 1 1 d . . . . .
H96A H 1.002903 0.559533 0.037796 0.041 Uiso 1 1 calc R U . . .
H96B H 0.956911 0.589619 0.069116 0.041 Uiso 1 1 calc R U . . .
C97 C 0.8509(9) 0.8017(8) 0.05010(19) 0.027(2) Uani 1 1 d . . . . .
H97 H 0.888777 0.772766 0.067358 0.033 Uiso 1 1 calc R U . . .
C98 C 0.9582(10) 0.8167(9) 0.0282(2) 0.042(3) Uani 1 1 d . . . . .
H98A H 1.002393 0.741094 0.024302 0.051 Uiso 1 1 calc R U . . .
H98B H 0.924769 0.846824 0.010801 0.051 Uiso 1 1 calc R U . . .
C99 C 1.0482(10) 0.8985(9) 0.0380(3) 0.047(3) Uani 1 1 d . . . . .
H99A H 1.086509 0.86549 0.054594 0.057 Uiso 1 1 calc R U . . .
H99B H 1.114819 0.908056 0.023327 0.057 Uiso 1 1 calc R U . . .
C100 C 0.9835(11) 1.0146(9) 0.0450(3) 0.050(3) Uani 1 1 d . . . . .
H10C H 0.953363 1.051284 0.027875 0.06 Uiso 1 1 calc R U . . .
H10D H 1.043265 1.064517 0.052305 0.06 Uiso 1 1 calc R U . . .
C101 C 0.8739(11) 1.0041(9) 0.0664(3) 0.053(4) Uani 1 1 d . . . . .
H10E H 0.905102 0.977391 0.084352 0.064 Uiso 1 1 calc R U . . .
H10F H 0.829655 1.080399 0.069279 0.064 Uiso 1 1 calc R U . . .
C102 C 0.7840(10) 0.9195(8) 0.0570(2) 0.041(3) Uani 1 1 d . . . . .
H10G H 0.744527 0.951202 0.040411 0.049 Uiso 1 1 calc R U . . .
H10H H 0.718078 0.909798 0.071827 0.049 Uiso 1 1 calc R U . . .
C103 C 0.3870(10) 0.6057(9) 0.0683(2) 0.035(3) Uani 1 1 d . . . . .
H103 H 0.369659 0.585145 0.088245 0.042 Uiso 1 1 calc R U . . .
C104 C 0.4645(10) 0.5039(9) 0.0553(2) 0.045(3) Uani 1 1 d . . . . .
H10I H 0.418681 0.43469 0.057587 0.067 Uiso 1 1 calc R U . . .
H10J H 0.542306 0.492329 0.064355 0.067 Uiso 1 1 calc R U . . .
H10K H 0.482206 0.519522 0.035499 0.067 Uiso 1 1 calc R U . . .
C105 C 0.2623(10) 0.6176(10) 0.0554(3) 0.051(3) Uani 1 1 d . . . . .
H10L H 0.275461 0.6282 0.035362 0.076 Uiso 1 1 calc R U . . .
H10M H 0.213055 0.684253 0.063289 0.076 Uiso 1 1 calc R U . . .
H10N H 0.218337 0.548159 0.059412 0.076 Uiso 1 1 calc R U . . .
C106 C 0.3690(9) 0.8576(8) 0.0767(2) 0.035(3) Uani 1 1 d . . . . .
H106 H 0.303561 0.863925 0.063072 0.042 Uiso 1 1 calc R U . . .
C107 C 0.4373(11) 0.9656(9) 0.0748(3) 0.054(4) Uani 1 1 d . . . . .
H10O H 0.379421 1.031806 0.079339 0.081 Uiso 1 1 calc R U . . .
H10P H 0.474627 0.974878 0.055994 0.081 Uiso 1 1 calc R U . . .
H10Q H 0.502264 0.960386 0.087948 0.081 Uiso 1 1 calc R U . . .
C108 C 0.3067(10) 0.8373(9) 0.1059(2) 0.044(3) Uani 1 1 d . . . . .
H10R H 0.370378 0.823607 0.119171 0.067 Uiso 1 1 calc R U . . .
H10S H 0.257298 0.770323 0.105612 0.067 Uiso 1 1 calc R U . . .
H10T H 0.252946 0.905099 0.111385 0.067 Uiso 1 1 calc R U . . .
F1 F 0.346(3) 0.6352(19) 0.3731(7) 0.094(5) Uani 0.448(11) 1 d D U P A 1
F2 F 0.371(2) 0.7126(19) 0.4120(4) 0.102(4) Uani 0.448(11) 1 d D U P A 1
F3 F 0.2363(17) 0.7887(19) 0.3858(5) 0.091(4) Uani 0.448(11) 1 d D U P A 1
C109 C 0.347(2) 0.736(2) 0.3839(5) 0.084(3) Uani 0.448(11) 1 d D U P A 1
O1 O 0.429(3) 0.933(2) 0.3832(7) 0.088(5) Uani 0.448(11) 1 d D U P A 1
S1 S 0.4620(14) 0.8255(16) 0.3697(4) 0.083(2) Uani 0.448(11) 1 d D U P A 1
O2 O 0.419(3) 0.828(2) 0.3419(4) 0.106(5) Uani 0.448(11) 1 d D U P A 1
N1 N 0.5828(19) 0.783(2) 0.3869(6) 0.086(3) Uani 0.448(11) 1 d D U P A 1
S2 S 0.6880(14) 0.7021(13) 0.3759(4) 0.078(2) Uani 0.448(11) 1 d D U P A 1
O3 O 0.733(2) 0.6184(18) 0.4000(5) 0.094(5) Uani 0.448(11) 1 d D U P A 1
O4 O 0.695(2) 0.646(2) 0.3517(5) 0.088(5) Uani 0.448(11) 1 d D U P A 1
C110 C 0.813(2) 0.793(2) 0.3771(6) 0.083(3) Uani 0.448(11) 1 d D U P A 1
F4 F 0.800(2) 0.8631(18) 0.3522(5) 0.105(4) Uani 0.448(11) 1 d D U P A 1
F5 F 0.9250(17) 0.7358(18) 0.3699(5) 0.080(4) Uani 0.448(11) 1 d D U P A 1
F6 F 0.8143(18) 0.8606(18) 0.3967(4) 0.093(4) Uani 0.448(11) 1 d D U P A 1
F1' F 0.373(2) 0.6261(16) 0.3771(5) 0.091(4) Uani 0.552(11) 1 d D U P A 2
F2' F 0.3154(17) 0.7495(17) 0.4083(4) 0.100(4) Uani 0.552(11) 1 d D U P A 2
F3' F 0.2471(15) 0.7752(15) 0.3691(4) 0.090(4) Uani 0.552(11) 1 d D U P A 2
C119 C 0.3494(19) 0.737(2) 0.3792(5) 0.084(3) Uani 0.552(11) 1 d D U P A 2
O1' O 0.464(2) 0.9259(16) 0.3812(6) 0.086(5) Uani 0.552(11) 1 d D U P A 2
S1' S 0.4807(11) 0.8153(13) 0.3714(3) 0.0811(19) Uani 0.552(11) 1 d D U P A 2
O2' O 0.509(2) 0.7895(17) 0.3423(4) 0.097(4) Uani 0.552(11) 1 d D U P A 2
N1' N 0.5737(17) 0.7437(18) 0.3938(4) 0.087(3) Uani 0.552(11) 1 d D U P A 2
S2' S 0.6959(11) 0.6936(10) 0.3807(3) 0.0694(19) Uani 0.552(11) 1 d D U P A 2
O3' O 0.756(2) 0.669(2) 0.4099(4) 0.117(5) Uani 0.552(11) 1 d D U P A 2
O4' O 0.719(2) 0.6020(15) 0.3646(5) 0.093(5) Uani 0.552(11) 1 d D U P A 2
C120 C 0.791(2) 0.8081(17) 0.3726(5) 0.084(3) Uani 0.552(11) 1 d D U P A 2
F4' F 0.806(2) 0.8118(17) 0.3425(4) 0.111(4) Uani 0.552(11) 1 d D U P A 2
F5' F 0.9142(16) 0.7712(17) 0.3770(5) 0.095(4) Uani 0.552(11) 1 d D U P A 2
F6' F 0.7668(17) 0.9074(12) 0.3816(4) 0.099(4) Uani 0.552(11) 1 d D U P A 2
F7 F 0.0805(9) 0.2429(12) 0.1304(3) 0.090(4) Uani 0.828(9) 1 d D U P B 1
F8 F 0.2216(14) 0.1193(9) 0.1407(3) 0.101(5) Uani 0.828(9) 1 d D U P B 1
F9 F 0.1825(12) 0.2595(12) 0.1654(2) 0.114(4) Uani 0.828(9) 1 d D U P B 1
C111 C 0.1920(15) 0.2253(14) 0.1389(4) 0.065(4) Uani 0.828(9) 1 d D U P B 1
S3 S 0.2988(4) 0.3084(4) 0.11822(12) 0.0568(15) Uani 0.828(9) 1 d D U P B 1
O5 O 0.2546(17) 0.4258(11) 0.1214(3) 0.085(5) Uani 0.828(9) 1 d D U P B 1
O6 O 0.2962(18) 0.2644(14) 0.0921(3) 0.119(6) Uani 0.828(9) 1 d D U P B 1
N2 N 0.4145(11) 0.2733(13) 0.1358(4) 0.083(4) Uani 0.828(9) 1 d D U P B 1
S4 S 0.5353(6) 0.3288(6) 0.13336(13) 0.0494(15) Uani 0.828(9) 1 d D U P B 1
O7 O 0.5932(14) 0.3166(12) 0.1597(2) 0.091(4) Uani 0.828(9) 1 d D U P B 1
O8 O 0.5358(12) 0.4360(8) 0.1194(2) 0.059(3) Uani 0.828(9) 1 d D U P B 1
C112 C 0.6414(16) 0.2266(14) 0.1132(3) 0.061(4) Uani 0.828(9) 1 d D U P B 1
F10 F 0.6456(15) 0.1235(10) 0.1230(3) 0.085(5) Uani 0.828(9) 1 d D U P B 1
F11 F 0.7522(10) 0.2645(15) 0.1122(4) 0.116(6) Uani 0.828(9) 1 d D U P B 1
F12 F 0.6051(15) 0.2273(14) 0.0874(2) 0.110(5) Uani 0.828(9) 1 d D U P B 1
F7' F 0.263(5) 0.199(4) 0.0931(8) 0.117(14) Uani 0.172(9) 1 d D U P B 2
F8' F 0.248(7) 0.109(3) 0.1311(12) 0.101(15) Uani 0.172(9) 1 d D U P B 2
F9' F 0.098(4) 0.210(6) 0.1179(14) 0.105(15) Uani 0.172(9) 1 d D U P B 2
C121 C 0.221(4) 0.203(3) 0.1190(9) 0.082(8) Uani 0.172(9) 1 d D U P B 2
S3' S 0.272(2) 0.328(2) 0.1351(6) 0.080(6) Uani 0.172(9) 1 d D U P B 2
O5' O 0.193(5) 0.351(5) 0.1594(9) 0.112(16) Uani 0.172(9) 1 d D U P B 2
O6' O 0.264(8) 0.409(4) 0.1141(12) 0.108(17) Uani 0.172(9) 1 d D U P B 2
N2' N 0.403(3) 0.270(4) 0.1417(11) 0.068(7) Uani 0.172(9) 1 d D U P B 2
S4' S 0.531(3) 0.311(3) 0.1378(7) 0.059(6) Uani 0.172(9) 1 d D U P B 2
O7' O 0.606(5) 0.249(5) 0.1582(9) 0.100(13) Uani 0.172(9) 1 d D U P B 2
O8' O 0.546(6) 0.427(4) 0.1305(12) 0.059(3) Uani 0.172(9) 1 d D U P B 2
C122 C 0.604(4) 0.228(4) 0.1080(8) 0.071(9) Uani 0.172(9) 1 d D U P B 2
F10' F 0.621(7) 0.121(4) 0.1142(11) 0.058(12) Uani 0.172(9) 1 d D U P B 2
F11' F 0.711(4) 0.270(5) 0.1015(11) 0.067(12) Uani 0.172(9) 1 d D U P B 2
F12' F 0.531(6) 0.248(5) 0.0872(9) 0.095(14) Uani 0.172(9) 1 d D U P B 2
P1 P 0.4911(2) 0.2318(2) 0.43317(5) 0.0268(6) Uani 1 1 d . . . . .
P2 P 0.5136(2) 0.2540(2) 0.30867(5) 0.0258(6) Uani 1 1 d . . . . .
P3 P 0.4731(2) 0.7602(2) 0.19245(5) 0.0238(6) Uani 1 1 d . . . . .
P4 P 0.4768(2) 0.7329(2) 0.06754(5) 0.0260(6) Uani 1 1 d . . . . .

loop_
_atom_site_aniso_label
_atom_site_aniso_U_11
_atom_site_aniso_U_22
_atom_site_aniso_U_33
_atom_site_aniso_U_23
_atom_site_aniso_U_13
_atom_site_aniso_U_12
Au1 0.0200(2) 0.0353(2) 0.0209(2) -0.00070(18) -0.00258(17) -0.00231(18)
Au2 0.0207(2) 0.0332(2) 0.0207(2) -0.00129(17) -0.00026(17) -0.00258(17)
Au3 0.0204(2) 0.0279(2) 0.0189(2) -0.00232(16) 0.00129(17) -0.00117(17)
Au4 0.0205(2) 0.0304(2) 0.0190(2) -0.00141(17) -0.00112(17) -0.00166(17)
B1 0.028(7) 0.037(7) 0.023(6) 0.003(5) 0.000(5) -0.001(6)
B2 0.027(7) 0.026(6) 0.015(6) -0.004(5) -0.011(5) 0.001(5)
B3 0.029(7) 0.032(6) 0.024(6) -0.008(5) -0.018(5) 0.003(5)
B4 0.035(7) 0.031(6) 0.016(6) -0.001(5) 0.016(5) 0.000(5)
C1 0.014(5) 0.044(6) 0.023(5) -0.006(5) -0.001(4) 0.002(5)
C2 0.034(7) 0.054(7) 0.034(7) -0.010(6) -0.009(5) -0.013(6)
C3 0.042(8) 0.070(9) 0.032(7) -0.008(6) -0.014(6) -0.004(6)
C4 0.034(7) 0.055(8) 0.032(7) -0.007(6) 0.007(5) 0.018(6)
C5 0.036(7) 0.050(7) 0.030(6) -0.009(5) -0.002(5) -0.007(6)
C6 0.038(7) 0.031(6) 0.022(6) 0.005(5) -0.003(5) 0.004(5)
C7 0.031(6) 0.048(7) 0.016(5) 0.005(5) 0.005(5) -0.009(5)
C8 0.046(7) 0.031(6) 0.030(6) 0.001(5) -0.004(5) -0.009(5)
C9 0.050(8) 0.046(7) 0.038(7) 0.005(6) 0.008(6) 0.000(6)
C10 0.049(8) 0.038(7) 0.057(8) 0.006(6) -0.006(6) -0.010(6)
C11 0.046(7) 0.038(6) 0.042(7) -0.006(5) -0.019(6) -0.008(6)
C12 0.037(7) 0.045(7) 0.033(6) 0.007(5) -0.009(5) -0.009(5)
C13 0.026(6) 0.037(6) 0.028(6) -0.004(5) 0.003(5) -0.010(5)
C14 0.037(7) 0.041(7) 0.038(7) -0.007(5) 0.000(5) 0.004(5)
C15 0.027(7) 0.076(9) 0.043(7) -0.006(7) 0.014(5) 0.011(6)
C16 0.057(9) 0.040(7) 0.058(9) -0.005(6) 0.012(7) 0.007(6)
C17 0.059(9) 0.038(7) 0.051(8) 0.000(6) 0.011(7) 0.007(6)
C18 0.028(7) 0.049(7) 0.053(8) -0.002(6) 0.002(6) 0.009(6)
C19 0.029(6) 0.051(7) 0.027(6) -0.009(5) -0.010(5) -0.001(5)
C20 0.054(8) 0.045(7) 0.058(9) 0.002(6) -0.001(7) 0.006(6)
C21 0.034(7) 0.060(8) 0.063(9) -0.012(7) -0.015(6) 0.015(6)
C22 0.034(7) 0.049(7) 0.035(7) -0.002(6) -0.003(5) -0.011(6)
C23 0.039(8) 0.080(9) 0.050(8) 0.001(7) 0.011(6) -0.029(7)
C24 0.060(9) 0.044(7) 0.065(9) -0.010(7) 0.003(7) -0.024(7)
C25 0.019(5) 0.036(6) 0.018(5) -0.004(4) 0.000(4) -0.002(4)
C26 0.033(6) 0.050(7) 0.013(5) 0.008(5) 0.003(4) -0.007(5)
C27 0.057(9) 0.083(10) 0.030(7) -0.005(7) -0.003(6) -0.034(8)
C28 0.024(7) 0.135(14) 0.019(6) -0.007(8) 0.005(5) -0.018(8)
C29 0.026(7) 0.085(10) 0.037(7) -0.005(7) -0.002(5) 0.003(7)
C30 0.026(6) 0.057(7) 0.030(6) -0.013(5) -0.010(5) 0.012(5)
C31 0.031(6) 0.023(5) 0.022(5) 0.001(4) 0.002(5) -0.005(4)
C32 0.033(6) 0.038(6) 0.024(6) -0.002(5) 0.006(5) -0.008(5)
C33 0.045(7) 0.031(6) 0.026(6) -0.004(5) 0.008(5) 0.000(5)
C34 0.046(7) 0.031(6) 0.015(5) 0.010(4) -0.004(5) -0.007(5)
C35 0.030(6) 0.029(6) 0.039(7) 0.009(5) -0.004(5) -0.004(5)
C36 0.021(5) 0.026(5) 0.015(5) 0.000(4) 0.006(4) 0.001(4)
C37 0.034(6) 0.024(5) 0.024(6) -0.001(4) 0.002(5) 0.005(5)
C38 0.049(7) 0.023(5) 0.038(7) -0.004(5) 0.003(6) 0.004(5)
C39 0.066(9) 0.035(7) 0.069(9) -0.016(7) 0.011(7) 0.009(6)
C40 0.082(10) 0.035(7) 0.051(8) 0.000(6) -0.005(7) 0.016(7)
C41 0.068(9) 0.028(6) 0.050(8) -0.001(6) -0.004(7) 0.003(6)
C42 0.050(8) 0.040(7) 0.036(7) 0.001(5) 0.009(6) -0.002(6)
C43 0.017(5) 0.031(5) 0.025(6) -0.007(4) -0.001(4) 0.000(4)
C44 0.026(6) 0.033(6) 0.047(7) -0.005(5) -0.006(5) -0.010(5)
C45 0.044(7) 0.038(6) 0.038(7) -0.007(5) -0.006(6) -0.002(6)
C46 0.043(7) 0.033(6) 0.062(8) -0.011(6) -0.008(6) -0.008(6)
C47 0.032(7) 0.054(8) 0.055(8) -0.010(6) -0.014(6) -0.009(6)
C48 0.046(7) 0.026(6) 0.043(7) -0.004(5) -0.015(6) -0.004(5)
C49 0.035(6) 0.039(6) 0.024(6) -0.009(5) 0.004(5) 0.006(5)
C50 0.039(7) 0.066(8) 0.043(7) 0.008(6) -0.010(6) 0.016(6)
C51 0.051(8) 0.037(7) 0.052(8) -0.002(6) -0.006(6) 0.011(6)
C52 0.027(6) 0.045(6) 0.022(5) -0.004(5) -0.002(5) -0.019(5)
C53 0.042(8) 0.042(7) 0.071(9) -0.010(7) -0.001(7) -0.005(6)
C54 0.048(8) 0.051(8) 0.061(9) -0.002(7) 0.019(7) -0.014(6)
C55 0.029(6) 0.022(5) 0.017(5) -0.005(4) 0.008(4) 0.005(4)
C56 0.032(6) 0.053(7) 0.024(6) 0.005(5) 0.002(5) -0.007(5)
C57 0.042(7) 0.050(7) 0.024(6) 0.006(5) 0.006(5) -0.005(6)
C58 0.056(8) 0.031(6) 0.011(5) 0.003(4) 0.000(5) -0.004(5)
C59 0.039(7) 0.027(5) 0.025(6) -0.001(5) -0.010(5) 0.003(5)
C60 0.027(6) 0.022(5) 0.016(5) -0.002(4) 0.007(4) -0.008(4)
C61 0.025(6) 0.026(5) 0.017(5) -0.002(4) 0.001(4) 0.006(4)
C62 0.045(7) 0.030(6) 0.056(8) -0.010(6) -0.019(6) 0.017(5)
C63 0.048(8) 0.043(7) 0.066(9) -0.008(6) -0.033(7) 0.011(6)
C64 0.057(8) 0.041(7) 0.045(7) 0.004(6) -0.015(6) 0.022(6)
C65 0.042(7) 0.023(6) 0.053(8) 0.001(5) -0.009(6) 0.001(5)
C66 0.030(6) 0.031(6) 0.040(7) 0.008(5) 0.004(5) 0.001(5)
C67 0.027(6) 0.021(5) 0.020(5) -0.004(4) 0.001(4) 0.000(4)
C68 0.030(6) 0.032(6) 0.046(7) -0.014(5) 0.010(5) -0.010(5)
C69 0.050(8) 0.021(6) 0.067(9) -0.007(6) 0.006(6) -0.009(5)
C70 0.059(9) 0.037(7) 0.065(9) -0.011(6) 0.002(7) -0.021(6)
C71 0.033(7) 0.041(7) 0.053(8) -0.012(6) 0.019(6) -0.018(5)
C72 0.034(7) 0.048(7) 0.036(7) -0.020(6) 0.005(5) -0.009(5)
C73 0.028(6) 0.032(6) 0.031(6) -0.002(5) 0.006(5) -0.011(5)
C74 0.051(8) 0.039(7) 0.047(8) 0.011(6) 0.003(6) -0.016(6)
C75 0.043(7) 0.042(7) 0.059(8) 0.007(6) -0.011(6) -0.012(6)
C76 0.017(5) 0.031(6) 0.028(6) 0.003(5) 0.005(4) 0.002(4)
C77 0.061(9) 0.036(7) 0.053(8) -0.002(6) 0.006(7) -0.002(6)
C78 0.043(7) 0.034(6) 0.053(8) 0.004(6) 0.003(6) 0.018(5)
C79 0.024(6) 0.036(6) 0.018(5) 0.004(4) -0.006(4) -0.007(5)
C80 0.032(7) 0.045(6) 0.015(5) -0.006(5) -0.001(5) -0.007(5)
C81 0.020(6) 0.056(8) 0.042(7) -0.014(6) 0.004(5) -0.014(6)
C82 0.018(6) 0.095(11) 0.030(7) -0.016(7) 0.000(5) 0.010(7)
C83 0.033(7) 0.061(8) 0.033(7) -0.012(6) -0.005(5) 0.013(6)
C84 0.034(7) 0.038(6) 0.025(6) -0.001(5) -0.004(5) 0.000(5)
C85 0.020(6) 0.034(6) 0.022(5) 0.006(4) -0.005(4) 0.000(4)
C86 0.031(6) 0.047(7) 0.034(6) 0.013(5) -0.006(5) 0.002(5)
C87 0.055(6) 0.056(5) 0.022(4) 0.003(4) 0.000(4) -0.007(5)
C88 0.055(6) 0.056(5) 0.022(4) 0.003(4) 0.000(4) -0.007(5)
C89 0.041(7) 0.045(7) 0.023(6) -0.004(5) 0.001(5) 0.007(5)
C90 0.038(7) 0.032(6) 0.018(5) -0.003(4) -0.002(5) -0.007(5)
C91 0.031(6) 0.032(6) 0.019(5) -0.002(4) 0.000(4) -0.006(5)
C92 0.041(7) 0.027(6) 0.034(6) -0.005(5) -0.006(5) -0.003(5)
C93 0.049(8) 0.038(7) 0.044(7) -0.012(6) 0.005(6) -0.008(6)
C94 0.049(8) 0.022(6) 0.064(8) -0.006(6) -0.006(6) 0.013(5)
C95 0.034(6) 0.029(6) 0.037(6) 0.004(5) -0.009(5) -0.004(5)
C96 0.043(7) 0.034(6) 0.025(6) -0.005(5) -0.006(5) -0.004(5)
C97 0.027(6) 0.037(6) 0.018(5) -0.003(4) 0.005(4) -0.005(5)
C98 0.049(8) 0.044(7) 0.031(6) -0.001(5) 0.013(6) 0.001(6)
C99 0.042(7) 0.043(7) 0.057(8) -0.012(6) 0.011(6) -0.016(6)
C100 0.058(9) 0.033(6) 0.059(9) -0.001(6) 0.002(7) -0.017(6)
C101 0.057(8) 0.026(6) 0.075(9) -0.013(6) 0.021(7) -0.011(6)
C102 0.038(7) 0.026(6) 0.056(8) -0.016(5) 0.024(6) 0.002(5)
C103 0.043(7) 0.040(6) 0.022(6) -0.007(5) -0.002(5) 0.001(5)
C104 0.033(7) 0.047(7) 0.055(8) -0.017(6) 0.008(6) -0.013(6)
C105 0.036(7) 0.056(8) 0.064(9) 0.005(7) -0.021(6) -0.015(6)
C106 0.029(6) 0.033(6) 0.041(7) 0.012(5) -0.004(5) 0.005(5)
C107 0.055(8) 0.025(6) 0.078(10) -0.004(6) 0.022(7) 0.000(6)
C108 0.045(7) 0.046(7) 0.040(7) -0.005(6) 0.014(6) 0.001(6)
F1 0.085(10) 0.069(7) 0.125(9) -0.009(7) -0.001(9) 0.008(7)
F2 0.094(10) 0.098(9) 0.105(7) 0.007(7) 0.013(7) 0.036(8)
F3 0.067(7) 0.083(8) 0.120(10) 0.004(9) 0.006(8) 0.014(7)
C109 0.070(5) 0.071(5) 0.108(6) -0.007(5) 0.003(5) 0.012(5)
O1 0.072(11) 0.071(7) 0.122(10) -0.028(8) -0.014(10) 0.005(7)
S1 0.072(4) 0.066(4) 0.108(4) -0.009(4) 0.003(4) 0.009(4)
O2 0.118(11) 0.109(11) 0.089(7) -0.016(8) 0.002(8) 0.006(10)
N1 0.074(4) 0.069(5) 0.112(5) -0.006(5) 0.005(4) -0.001(4)
S2 0.072(4) 0.057(4) 0.105(5) -0.017(4) 0.005(4) -0.012(3)
O3 0.098(9) 0.073(8) 0.118(9) 0.001(7) -0.031(9) -0.027(7)
O4 0.085(10) 0.080(10) 0.102(9) -0.029(8) -0.014(9) 0.000(9)
C110 0.082(5) 0.059(5) 0.109(6) -0.015(5) 0.001(5) -0.015(5)
F4 0.129(9) 0.065(9) 0.121(9) -0.002(7) 0.003(9) -0.025(8)
F5 0.072(7) 0.062(10) 0.107(11) -0.031(8) 0.004(8) -0.026(6)
F6 0.087(9) 0.070(9) 0.124(9) -0.043(7) -0.019(8) -0.006(7)
F1' 0.089(9) 0.073(6) 0.108(9) -0.008(7) -0.006(8) 0.009(6)
F2' 0.080(9) 0.106(9) 0.105(7) -0.003(7) 0.014(7) 0.029(8)
F3' 0.070(7) 0.081(8) 0.121(9) -0.012(8) -0.021(8) 0.006(6)
C119 0.070(5) 0.072(5) 0.107(5) -0.006(5) 0.004(5) 0.013(5)
O1' 0.067(10) 0.073(6) 0.116(9) -0.035(7) 0.006(9) 0.014(7)
S1' 0.066(4) 0.064(4) 0.110(4) -0.006(3) 0.001(3) 0.013(3)
O2' 0.093(10) 0.094(10) 0.097(7) -0.022(7) 0.026(7) 0.013(9)
N1' 0.076(4) 0.069(5) 0.113(5) -0.003(5) 0.008(4) 0.000(4)
S2' 0.063(3) 0.052(3) 0.094(4) -0.006(3) -0.004(3) -0.011(3)
O3' 0.127(9) 0.117(10) 0.109(9) 0.013(7) -0.028(8) -0.001(9)
O4' 0.102(9) 0.058(7) 0.118(10) -0.026(7) 0.015(8) -0.006(7)
C120 0.085(5) 0.061(5) 0.108(6) -0.012(5) 0.002(5) -0.017(5)
F4' 0.133(9) 0.088(10) 0.106(7) 0.005(7) 0.020(7) -0.003(9)
F5' 0.082(6) 0.073(9) 0.132(10) -0.021(8) 0.000(7) -0.020(6)
F6' 0.117(9) 0.053(6) 0.127(9) -0.016(7) 0.010(8) -0.023(6)
F7 0.045(5) 0.089(9) 0.135(11) 0.015(8) 0.004(6) -0.010(5)
F8 0.073(9) 0.055(5) 0.170(13) 0.031(6) 0.017(9) -0.014(6)
F9 0.116(10) 0.146(10) 0.076(7) 0.009(7) 0.029(6) -0.026(9)
C111 0.052(7) 0.059(7) 0.083(8) 0.018(8) 0.009(8) -0.011(7)
S3 0.047(3) 0.046(2) 0.074(4) 0.008(2) 0.016(2) -0.002(2)
O5 0.069(10) 0.035(5) 0.148(13) 0.011(6) -0.007(9) 0.005(6)
O6 0.182(15) 0.114(13) 0.057(7) -0.004(7) 0.022(7) -0.010(12)
N2 0.050(6) 0.069(8) 0.127(11) 0.038(8) 0.005(6) -0.006(5)
S4 0.055(3) 0.054(4) 0.038(3) 0.005(2) 0.008(2) -0.010(2)
O7 0.134(11) 0.104(11) 0.033(6) -0.008(6) -0.018(7) 0.016(9)
O8 0.064(7) 0.047(5) 0.068(9) 0.012(5) -0.007(7) -0.017(4)
C112 0.072(8) 0.058(7) 0.053(8) -0.010(7) 0.019(8) -0.021(7)
F10 0.096(10) 0.058(6) 0.097(12) 0.010(6) 0.007(9) 0.003(6)
F11 0.052(7) 0.106(9) 0.188(16) -0.024(11) 0.033(7) -0.020(7)
F12 0.149(13) 0.131(11) 0.045(6) -0.012(6) 0.022(7) 0.003(11)
F7' 0.15(3) 0.09(3) 0.095(19) -0.013(16) 0.04(2) 0.08(3)
F8' 0.10(3) 0.071(14) 0.12(3) 0.00(2) 0.04(3) 0.02(2)
F9' 0.077(16) 0.12(4) 0.12(4) -0.01(3) -0.01(2) 0.00(2)
C121 0.070(15) 0.078(15) 0.092(17) 0.008(14) 0.024(16) -0.002(16)
S3' 0.060(10) 0.082(12) 0.096(14) 0.015(11) 0.012(10) -0.002(10)
O5' 0.08(3) 0.14(4) 0.11(3) -0.03(2) 0.02(2) 0.02(3)
O6' 0.08(4) 0.07(2) 0.16(3) 0.05(3) 0.01(3) 0.02(3)
N2' 0.068(10) 0.054(15) 0.076(17) 0.032(15) 0.026(11) -0.008(9)
S4' 0.059(9) 0.052(9) 0.063(13) 0.017(10) 0.018(10) -0.001(10)
O7' 0.12(2) 0.13(3) 0.051(17) 0.05(2) -0.01(3) -0.01(3)
O8' 0.064(7) 0.047(5) 0.068(9) 0.012(5) -0.007(7) -0.017(4)
C122 0.082(17) 0.071(12) 0.057(15) -0.001(13) 0.020(13) -0.014(16)
F10' 0.09(3) 0.065(13) 0.02(2) -0.014(14) 0.02(2) -0.032(17)
F11' 0.10(2) 0.05(2) 0.05(2) -0.01(2) 0.039(18) -0.02(2)
F12' 0.13(3) 0.08(3) 0.078(19) 0.00(2) -0.01(2) -0.02(3)
P1 0.0208(15) 0.0371(15) 0.0229(14) -0.0031(12) -0.0023(11) -0.0022(12)
P2 0.0242(15) 0.0312(14) 0.0224(14) -0.0041(12) -0.0010(11) -0.0041(12)
P3 0.0217(14) 0.0260(14) 0.0234(14) -0.0012(11) 0.0010(11) -0.0016(11)
P4 0.0227(15) 0.0324(15) 0.0231(14) 0.0010(12) -0.0027(11) -0.0035(12)

loop_
_atom_type_symbol
_atom_type_description
_atom_type_scat_dispersion_real
_atom_type_scat_dispersion_imag
_atom_type_scat_source
C C 0.0033 0.0016 'International Tables Vol C Tables 4.2.6.8 and 6.1.1.4'
H H 0 0 'International Tables Vol C Tables 4.2.6.8 and 6.1.1.4'
B B 0.0013 0.0007 'International Tables Vol C Tables 4.2.6.8 and 6.1.1.4'
N N 0.0061 0.0033 'International Tables Vol C Tables 4.2.6.8 and 6.1.1.4'
O O 0.0106 0.006 'International Tables Vol C Tables 4.2.6.8 and 6.1.1.4'
F F 0.0171 0.0103 'International Tables Vol C Tables 4.2.6.8 and 6.1.1.4'
P P 0.1023 0.0942 'International Tables Vol C Tables 4.2.6.8 and 6.1.1.4'
S S 0.1246 0.1234 'International Tables Vol C Tables 4.2.6.8 and 6.1.1.4'
Au Au -2.0133 8.8022 'International Tables Vol C Tables 4.2.6.8 and 6.1.1.4'

loop_
_geom_angle_atom_site_label_1
_geom_angle_atom_site_label_2
_geom_angle_atom_site_label_3
_geom_angle
_geom_angle_site_symmetry_1
_geom_angle_site_symmetry_3
_geom_angle_publ_flag
C25 Au1 P1 176.4(3) . . ?
C25 Au1 Au2 49.3(2) . . ?
P1 Au1 Au2 134.13(7) . . ?
C25 Au2 P2 174.1(2) . . ?
C25 Au2 Au1 49.8(2) . . ?
P2 Au2 Au1 136.12(7) . . ?
C79 Au3 P3 172.6(2) . . ?
C79 Au3 Au4 49.9(2) . . ?
P3 Au3 Au4 137.18(7) . . ?
C79 Au4 P4 175.1(3) . . ?
C79 Au4 Au3 50.2(3) . . ?
P4 Au4 Au3 134.43(7) . . ?
C6 B1 C7 118.1(9) . . ?
C6 B1 C13 119.0(9) . . ?
C7 B1 C13 122.6(9) . . ?
C37 B2 C36 118.8(9) . . ?
C37 B2 C43 123.1(9) . . ?
C36 B2 C43 117.7(8) . . ?
C61 B3 C67 123.6(9) . . ?
C61 B3 C60 119.6(9) . . ?
C67 B3 C60 116.1(8) . . ?
C91 B4 C97 122.7(10) . . ?
C91 B4 C90 117.8(9) . . ?
C97 B4 C90 118.9(9) . . ?
C2 C1 C6 120.0(9) . . ?
C2 C1 P1 117.7(8) . . ?
C6 C1 P1 122.3(7) . . ?
C3 C2 C1 121.6(10) . . ?
C3 C2 H2 119.2 . . ?
C1 C2 H2 119.2 . . ?
C2 C3 C4 118.1(10) . . ?
C2 C3 H3 121 . . ?
C4 C3 H3 121 . . ?
C5 C4 C3 120.5(10) . . ?
C5 C4 H4 119.8 . . ?
C3 C4 H4 119.8 . . ?
C6 C5 C4 122.7(10) . . ?
C6 C5 H5 118.7 . . ?
C4 C5 H5 118.7 . . ?
C5 C6 C1 117.2(9) . . ?
C5 C6 B1 113.8(9) . . ?
C1 C6 B1 129.0(9) . . ?
C8 C7 C12 108.0(8) . . ?
C8 C7 B1 116.8(8) . . ?
C12 C7 B1 118.2(9) . . ?
C8 C7 H7 104 . . ?
C12 C7 H7 104 . . ?
B1 C7 H7 104 . . ?
C9 C8 C7 113.6(8) . . ?
C9 C8 H8A 108.8 . . ?
C7 C8 H8A 108.8 . . ?
C9 C8 H8B 108.8 . . ?
C7 C8 H8B 108.8 . . ?
H8A C8 H8B 107.7 . . ?
C10 C9 C8 111.7(9) . . ?
C10 C9 H9A 109.3 . . ?
C8 C9 H9A 109.3 . . ?
C10 C9 H9B 109.3 . . ?
C8 C9 H9B 109.3 . . ?
H9A C9 H9B 107.9 . . ?
C11 C10 C9 110.4(9) . . ?
C11 C10 H10A 109.6 . . ?
C9 C10 H10A 109.6 . . ?
C11 C10 H10B 109.6 . . ?
C9 C10 H10B 109.6 . . ?
H10A C10 H10B 108.1 . . ?
C12 C11 C10 111.1(9) . . ?
C12 C11 H11A 109.4 . . ?
C10 C11 H11A 109.4 . . ?
C12 C11 H11B 109.4 . . ?
C10 C11 H11B 109.4 . . ?
H11A C11 H11B 108 . . ?
C11 C12 C7 112.0(9) . . ?
C11 C12 H12A 109.2 . . ?
C7 C12 H12A 109.2 . . ?
C11 C12 H12B 109.2 . . ?
C7 C12 H12B 109.2 . . ?
H12A C12 H12B 107.9 . . ?
C18 C13 C14 107.9(8) . . ?
C18 C13 B1 117.6(8) . . ?
C14 C13 B1 108.9(8) . . ?
C18 C13 H13 107.3 . . ?
C14 C13 H13 107.3 . . ?
B1 C13 H13 107.3 . . ?
C15 C14 C13 111.9(9) . . ?
C15 C14 H14A 109.2 . . ?
C13 C14 H14A 109.2 . . ?
C15 C14 H14B 109.2 . . ?
C13 C14 H14B 109.2 . . ?
H14A C14 H14B 107.9 . . ?
C16 C15 C14 112.0(9) . . ?
C16 C15 H15A 109.2 . . ?
C14 C15 H15A 109.2 . . ?
C16 C15 H15B 109.2 . . ?
C14 C15 H15B 109.2 . . ?
H15A C15 H15B 107.9 . . ?
C15 C16 C17 109.6(9) . . ?
C15 C16 H16A 109.7 . . ?
C17 C16 H16A 109.7 . . ?
C15 C16 H16B 109.7 . . ?
C17 C16 H16B 109.7 . . ?
H16A C16 H16B 108.2 . . ?
C18 C17 C16 110.5(10) . . ?
C18 C17 H17A 109.6 . . ?
C16 C17 H17A 109.6 . . ?
C18 C17 H17B 109.6 . . ?
C16 C17 H17B 109.6 . . ?
H17A C17 H17B 108.1 . . ?
C13 C18 C17 113.9(9) . . ?
C13 C18 H18A 108.8 . . ?
C17 C18 H18A 108.8 . . ?
C13 C18 H18B 108.8 . . ?
C17 C18 H18B 108.8 . . ?
H18A C18 H18B 107.7 . . ?
C20 C19 C21 110.6(9) . . ?
C20 C19 P1 110.0(7) . . ?
C21 C19 P1 115.0(7) . . ?
C20 C19 H19 106.9 . . ?
C21 C19 H19 106.9 . . ?
P1 C19 H19 106.9 . . ?
C19 C20 H20A 109.5 . . ?
C19 C20 H20B 109.5 . . ?
H20A C20 H20B 109.5 . . ?
C19 C20 H20C 109.5 . . ?
H20A C20 H20C 109.5 . . ?
H20B C20 H20C 109.5 . . ?
C19 C21 H21A 109.5 . . ?
C19 C21 H21B 109.5 . . ?
H21A C21 H21B 109.5 . . ?
C19 C21 H21C 109.5 . . ?
H21A C21 H21C 109.5 . . ?
H21B C21 H21C 109.5 . . ?
C23 C22 C24 112.5(10) . . ?
C23 C22 P1 109.6(7) . . ?
C24 C22 P1 109.3(8) . . ?
C23 C22 H22 108.5 . . ?
C24 C22 H22 108.5 . . ?
P1 C22 H22 108.5 . . ?
C22 C23 H23A 109.5 . . ?
C22 C23 H23B 109.5 . . ?
H23A C23 H23B 109.5 . . ?
C22 C23 H23C 109.5 . . ?
H23A C23 H23C 109.5 . . ?
H23B C23 H23C 109.5 . . ?
C22 C24 H24A 109.5 . . ?
C22 C24 H24B 109.5 . . ?
H24A C24 H24B 109.5 . . ?
C22 C24 H24C 109.5 . . ?
H24A C24 H24C 109.5 . . ?
H24B C24 H24C 109.5 . . ?
C26 C25 C30 116.9(9) . . ?
C26 C25 Au2 113.7(6) . . ?
C30 C25 Au2 116.0(7) . . ?
C26 C25 Au1 111.1(7) . . ?
C30 C25 Au1 112.7(7) . . ?
Au2 C25 Au1 81.0(3) . . ?
C27 C26 C25 122.1(11) . . ?
C27 C26 H26 119 . . ?
C25 C26 H26 119 . . ?
C26 C27 C28 118.6(12) . . ?
C26 C27 H27 120.7 . . ?
C28 C27 H27 120.7 . . ?
C29 C28 C27 120.0(11) . . ?
C29 C28 H28 120 . . ?
C27 C28 H28 120 . . ?
C30 C29 C28 121.3(12) . . ?
C30 C29 H29 119.4 . . ?
C28 C29 H29 119.4 . . ?
C29 C30 C25 121.0(11) . . ?
C29 C30 H30 119.5 . . ?
C25 C30 H30 119.5 . . ?
C32 C31 C36 120.7(9) . . ?
C32 C31 P2 118.4(8) . . ?
C36 C31 P2 120.9(7) . . ?
C33 C32 C31 120.5(10) . . ?
C33 C32 H32 119.8 . . ?
C31 C32 H32 119.8 . . ?
C34 C33 C32 120.7(10) . . ?
C34 C33 H33 119.7 . . ?
C32 C33 H33 119.7 . . ?
C35 C34 C33 118.6(9) . . ?
C35 C34 H34 120.7 . . ?
C33 C34 H34 120.7 . . ?
C34 C35 C36 124.2(10) . . ?
C34 C35 H35 117.9 . . ?
C36 C35 H35 117.9 . . ?
C31 C36 C35 115.3(8) . . ?
C31 C36 B2 130.3(8) . . ?
C35 C36 B2 114.4(8) . . ?
C42 C37 C38 107.9(8) . . ?
C42 C37 B2 117.8(8) . . ?
C38 C37 B2 117.6(8) . . ?
C42 C37 H37 103.8 . . ?
C38 C37 H37 103.8 . . ?
B2 C37 H37 103.8 . . ?
C39 C38 C37 112.3(9) . . ?
C39 C38 H38A 109.2 . . ?
C37 C38 H38A 109.2 . . ?
C39 C38 H38B 109.2 . . ?
C37 C38 H38B 109.2 . . ?
H38A C38 H38B 107.9 . . ?
C40 C39 C38 111.9(10) . . ?
C40 C39 H39A 109.2 . . ?
C38 C39 H39A 109.2 . . ?
C40 C39 H39B 109.2 . . ?
C38 C39 H39B 109.2 . . ?
H39A C39 H39B 107.9 . . ?
C41 C40 C39 111.5(10) . . ?
C41 C40 H40A 109.3 . . ?
C39 C40 H40A 109.3 . . ?
C41 C40 H40B 109.3 . . ?
C39 C40 H40B 109.3 . . ?
H40A C40 H40B 108 . . ?
C40 C41 C42 112.8(10) . . ?
C40 C41 H41A 109 . . ?
C42 C41 H41A 109 . . ?
C40 C41 H41B 109 . . ?
C42 C41 H41B 109 . . ?
H41A C41 H41B 107.8 . . ?
C41 C42 C37 113.2(9) . . ?
C41 C42 H42A 108.9 . . ?
C37 C42 H42A 108.9 . . ?
C41 C42 H42B 108.9 . . ?
C37 C42 H42B 108.9 . . ?
H42A C42 H42B 107.8 . . ?
C44 C43 C48 108.4(8) . . ?
C44 C43 B2 115.7(8) . . ?
C48 C43 B2 107.5(8) . . ?
C44 C43 H43 108.4 . . ?
C48 C43 H43 108.4 . . ?
B2 C43 H43 108.4 . . ?
C43 C44 C45 112.2(8) . . ?
C43 C44 H44A 109.2 . . ?
C45 C44 H44A 109.2 . . ?
C43 C44 H44B 109.2 . . ?
C45 C44 H44B 109.2 . . ?
H44A C44 H44B 107.9 . . ?
C46 C45 C44 110.2(9) . . ?
C46 C45 H45A 109.6 . . ?
C44 C45 H45A 109.6 . . ?
C46 C45 H45B 109.6 . . ?
C44 C45 H45B 109.6 . . ?
H45A C45 H45B 108.1 . . ?
C47 C46 C45 110.6(9) . . ?
C47 C46 H46A 109.5 . . ?
C45 C46 H46A 109.5 . . ?
C47 C46 H46B 109.5 . . ?
C45 C46 H46B 109.5 . . ?
H46A C46 H46B 108.1 . . ?
C46 C47 C48 110.1(9) . . ?
C46 C47 H47A 109.6 . . ?
C48 C47 H47A 109.6 . . ?
C46 C47 H47B 109.6 . . ?
C48 C47 H47B 109.6 . . ?
H47A C47 H47B 108.2 . . ?
C43 C48 C47 110.3(8) . . ?
C43 C48 H48A 109.6 . . ?
C47 C48 H48A 109.6 . . ?
C43 C48 H48B 109.6 . . ?
C47 C48 H48B 109.6 . . ?
H48A C48 H48B 108.1 . . ?
C51 C49 C50 110.0(9) . . ?
C51 C49 P2 110.8(7) . . ?
C50 C49 P2 111.1(7) . . ?
C51 C49 H49 108.3 . . ?
C50 C49 H49 108.3 . . ?
P2 C49 H49 108.3 . . ?
C49 C50 H50A 109.5 . . ?
C49 C50 H50B 109.5 . . ?
H50A C50 H50B 109.5 . . ?
C49 C50 H50C 109.5 . . ?
H50A C50 H50C 109.5 . . ?
H50B C50 H50C 109.5 . . ?
C49 C51 H51A 109.5 . . ?
C49 C51 H51B 109.5 . . ?
H51A C51 H51B 109.5 . . ?
C49 C51 H51C 109.5 . . ?
H51A C51 H51C 109.5 . . ?
H51B C51 H51C 109.5 . . ?
C53 C52 C54 112.4(9) . . ?
C53 C52 P2 111.1(7) . . ?
C54 C52 P2 115.2(7) . . ?
C53 C52 H52 105.7 . . ?
C54 C52 H52 105.7 . . ?
P2 C52 H52 105.7 . . ?
C52 C53 H53A 109.5 . . ?
C52 C53 H53B 109.5 . . ?
H53A C53 H53B 109.5 . . ?
C52 C53 H53C 109.5 . . ?
H53A C53 H53C 109.5 . . ?
H53B C53 H53C 109.5 . . ?
C52 C54 H54A 109.5 . . ?
C52 C54 H54B 109.5 . . ?
H54A C54 H54B 109.5 . . ?
C52 C54 H54C 109.5 . . ?
H54A C54 H54C 109.5 . . ?
H54B C54 H54C 109.5 . . ?
C60 C55 C56 118.4(9) . . ?
C60 C55 P3 122.1(7) . . ?
C56 C55 P3 119.5(8) . . ?
C57 C56 C55 122.1(10) . . ?
C57 C56 H56 118.9 . . ?
C55 C56 H56 118.9 . . ?
C56 C57 C58 119.8(10) . . ?
C56 C57 H57 120.1 . . ?
C58 C57 H57 120.1 . . ?
C57 C58 C59 118.9(9) . . ?
C57 C58 H58 120.6 . . ?
C59 C58 H58 120.6 . . ?
C58 C59 C60 123.9(10) . . ?
C58 C59 H59 118 . . ?
C60 C59 H59 118 . . ?
C59 C60 C55 116.9(8) . . ?
C59 C60 B3 113.6(8) . . ?
C55 C60 B3 129.4(8) . . ?
C66 C61 B3 116.6(8) . . ?
C66 C61 C62 108.0(8) . . ?
B3 C61 C62 108.8(7) . . ?
C66 C61 H61 107.7 . . ?
B3 C61 H61 107.7 . . ?
C62 C61 H61 107.7 . . ?
C63 C62 C61 110.2(8) . . ?
C63 C62 H62A 109.6 . . ?
C61 C62 H62A 109.6 . . ?
C63 C62 H62B 109.6 . . ?
C61 C62 H62B 109.6 . . ?
H62A C62 H62B 108.1 . . ?
C64 C63 C62 110.4(10) . . ?
C64 C63 H63A 109.6 . . ?
C62 C63 H63A 109.6 . . ?
C64 C63 H63B 109.6 . . ?
C62 C63 H63B 109.6 . . ?
H63A C63 H63B 108.1 . . ?
C63 C64 C65 108.9(9) . . ?
C63 C64 H64A 109.9 . . ?
C65 C64 H64A 109.9 . . ?
C63 C64 H64B 109.9 . . ?
C65 C64 H64B 109.9 . . ?
H64A C64 H64B 108.3 . . ?
C64 C65 C66 110.9(9) . . ?
C64 C65 H65A 109.5 . . ?
C66 C65 H65A 109.5 . . ?
C64 C65 H65B 109.5 . . ?
C66 C65 H65B 109.5 . . ?
H65A C65 H65B 108.1 . . ?
C61 C66 C65 112.4(8) . . ?
C61 C66 H66A 109.1 . . ?
C65 C66 H66A 109.1 . . ?
C61 C66 H66B 109.1 . . ?
C65 C66 H66B 109.1 . . ?
H66A C66 H66B 107.9 . . ?
C68 C67 C72 107.0(8) . . ?
C68 C67 B3 117.5(8) . . ?
C72 C67 B3 118.4(8) . . ?
C68 C67 H67 104 . . ?
C72 C67 H67 104 . . ?
B3 C67 H67 104 . . ?
C67 C68 C69 113.1(9) . . ?
C67 C68 H68A 109 . . ?
C69 C68 H68A 109 . . ?
C67 C68 H68B 109 . . ?
C69 C68 H68B 109 . . ?
H68A C68 H68B 107.8 . . ?
C70 C69 C68 111.0(9) . . ?
C70 C69 H69A 109.4 . . ?
C68 C69 H69A 109.4 . . ?
C70 C69 H69B 109.4 . . ?
C68 C69 H69B 109.4 . . ?
H69A C69 H69B 108 . . ?
C71 C70 C69 110.9(9) . . ?
C71 C70 H70A 109.5 . . ?
C69 C70 H70A 109.5 . . ?
C71 C70 H70B 109.5 . . ?
C69 C70 H70B 109.5 . . ?
H70A C70 H70B 108 . . ?
C72 C71 C70 110.3(9) . . ?
C72 C71 H71A 109.6 . . ?
C70 C71 H71A 109.6 . . ?
C72 C71 H71B 109.6 . . ?
C70 C71 H71B 109.6 . . ?
H71A C71 H71B 108.1 . . ?
C71 C72 C67 112.7(9) . . ?
C71 C72 H72A 109 . . ?
C67 C72 H72A 109 . . ?
C71 C72 H72B 109 . . ?
C67 C72 H72B 109 . . ?
H72A C72 H72B 107.8 . . ?
C75 C73 C74 111.3(9) . . ?
C75 C73 P3 111.8(7) . . ?
C74 C73 P3 111.1(7) . . ?
C75 C73 H73 107.5 . . ?
C74 C73 H73 107.5 . . ?
P3 C73 H73 107.5 . . ?
C73 C74 H74A 109.5 . . ?
C73 C74 H74B 109.5 . . ?
H74A C74 H74B 109.5 . . ?
C73 C74 H74C 109.5 . . ?
H74A C74 H74C 109.5 . . ?
H74B C74 H74C 109.5 . . ?
C73 C75 H75A 109.5 . . ?
C73 C75 H75B 109.5 . . ?
H75A C75 H75B 109.5 . . ?
C73 C75 H75C 109.5 . . ?
H75A C75 H75C 109.5 . . ?
H75B C75 H75C 109.5 . . ?
C77 C76 C78 109.9(8) . . ?
C77 C76 P3 111.2(7) . . ?
C78 C76 P3 115.5(7) . . ?
C77 C76 H76 106.6 . . ?
C78 C76 H76 106.6 . . ?
P3 C76 H76 106.6 . . ?
C76 C77 H77A 109.5 . . ?
C76 C77 H77B 109.5 . . ?
H77A C77 H77B 109.5 . . ?
C76 C77 H77C 109.5 . . ?
H77A C77 H77C 109.5 . . ?
H77B C77 H77C 109.5 . . ?
C76 C78 H78A 109.5 . . ?
C76 C78 H78B 109.5 . . ?
H78A C78 H78B 109.5 . . ?
C76 C78 H78C 109.5 . . ?
H78A C78 H78C 109.5 . . ?
H78B C78 H78C 109.5 . . ?
C84 C79 C80 120.6(9) . . ?
C84 C79 Au4 113.7(7) . . ?
C80 C79 Au4 110.3(7) . . ?
C84 C79 Au3 113.5(7) . . ?
C80 C79 Au3 111.8(7) . . ?
Au4 C79 Au3 79.9(3) . . ?
C79 C80 C81 119.0(10) . . ?
C79 C80 H80 120.5 . . ?
C81 C80 H80 120.5 . . ?
C82 C81 C80 119.2(10) . . ?
C82 C81 H81 120.4 . . ?
C80 C81 H81 120.4 . . ?
C83 C82 C81 121.0(10) . . ?
C83 C82 H82 119.5 . . ?
C81 C82 H82 119.5 . . ?
C82 C83 C84 120.9(11) . . ?
C82 C83 H83 119.5 . . ?
C84 C83 H83 119.5 . . ?
C83 C84 C79 119.4(10) . . ?
C83 C84 H84 120.3 . . ?
C79 C84 H84 120.3 . . ?
C90 C85 C86 119.1(9) . . ?
C90 C85 P4 122.9(7) . . ?
C86 C85 P4 118.0(8) . . ?
C87 C86 C85 120.9(10) . . ?
C87 C86 H86 119.6 . . ?
C85 C86 H86 119.6 . . ?
C86 C87 C88 119.0(11) . . ?
C86 C87 H87 120.5 . . ?
C88 C87 H87 120.5 . . ?
C89 C88 C87 120.2(11) . . ?
C89 C88 H88 119.9 . . ?
C87 C88 H88 119.9 . . ?
C88 C89 C90 123.1(11) . . ?
C88 C89 H89 118.5 . . ?
C90 C89 H89 118.5 . . ?
C89 C90 C85 117.7(9) . . ?
C89 C90 B4 115.0(9) . . ?
C85 C90 B4 127.3(9) . . ?
C92 C91 C96 108.3(8) . . ?
C92 C91 B4 116.7(8) . . ?
C96 C91 B4 116.7(8) . . ?
C92 C91 H91 104.5 . . ?
C96 C91 H91 104.5 . . ?
B4 C91 H91 104.5 . . ?
C93 C92 C91 112.5(8) . . ?
C93 C92 H92A 109.1 . . ?
C91 C92 H92A 109.1 . . ?
C93 C92 H92B 109.1 . . ?
C91 C92 H92B 109.1 . . ?
H92A C92 H92B 107.8 . . ?
C94 C93 C92 111.3(9) . . ?
C94 C93 H93A 109.4 . . ?
C92 C93 H93A 109.4 . . ?
C94 C93 H93B 109.4 . . ?
C92 C93 H93B 109.4 . . ?
H93A C93 H93B 108 . . ?
C93 C94 C95 111.3(8) . . ?
C93 C94 H94A 109.4 . . ?
C95 C94 H94A 109.4 . . ?
C93 C94 H94B 109.4 . . ?
C95 C94 H94B 109.4 . . ?
H94A C94 H94B 108 . . ?
C94 C95 C96 110.1(8) . . ?
C94 C95 H95A 109.6 . . ?
C96 C95 H95A 109.6 . . ?
C94 C95 H95B 109.6 . . ?
C96 C95 H95B 109.6 . . ?
H95A C95 H95B 108.1 . . ?
C95 C96 C91 111.7(8) . . ?
C95 C96 H96A 109.3 . . ?
C91 C96 H96A 109.3 . . ?
C95 C96 H96B 109.3 . . ?
C91 C96 H96B 109.3 . . ?
H96A C96 H96B 107.9 . . ?
C98 C97 C102 109.8(8) . . ?
C98 C97 B4 108.5(8) . . ?
C102 C97 B4 117.8(9) . . ?
C98 C97 H97 106.7 . . ?
C102 C97 H97 106.7 . . ?
B4 C97 H97 106.7 . . ?
C99 C98 C97 111.2(9) . . ?
C99 C98 H98A 109.4 . . ?
C97 C98 H98A 109.4 . . ?
C99 C98 H98B 109.4 . . ?
C97 C98 H98B 109.4 . . ?
H98A C98 H98B 108 . . ?
C100 C99 C98 111.1(10) . . ?
C100 C99 H99A 109.4 . . ?
C98 C99 H99A 109.4 . . ?
C100 C99 H99B 109.4 . . ?
C98 C99 H99B 109.4 . . ?
H99A C99 H99B 108 . . ?
C99 C100 C101 111.7(9) . . ?
C99 C100 H10C 109.3 . . ?
C101 C100 H10C 109.3 . . ?
C99 C100 H10D 109.3 . . ?
C101 C100 H10D 109.3 . . ?
H10C C100 H10D 107.9 . . ?
C102 C101 C100 111.2(9) . . ?
C102 C101 H10E 109.4 . . ?
C100 C101 H10E 109.4 . . ?
C102 C101 H10F 109.4 . . ?
C100 C101 H10F 109.4 . . ?
H10E C101 H10F 108 . . ?
C101 C102 C97 111.3(9) . . ?
C101 C102 H10G 109.4 . . ?
C97 C102 H10G 109.4 . . ?
C101 C102 H10H 109.4 . . ?
C97 C102 H10H 109.4 . . ?
H10G C102 H10H 108 . . ?
C105 C103 C104 109.0(9) . . ?
C105 C103 P4 117.2(8) . . ?
C104 C103 P4 110.3(7) . . ?
C105 C103 H103 106.6 . . ?
C104 C103 H103 106.6 . . ?
P4 C103 H103 106.6 . . ?
C103 C104 H10I 109.5 . . ?
C103 C104 H10J 109.5 . . ?
H10I C104 H10J 109.5 . . ?
C103 C104 H10K 109.5 . . ?
H10I C104 H10K 109.5 . . ?
H10J C104 H10K 109.5 . . ?
C103 C105 H10L 109.5 . . ?
C103 C105 H10M 109.5 . . ?
H10L C105 H10M 109.5 . . ?
C103 C105 H10N 109.5 . . ?
H10L C105 H10N 109.5 . . ?
H10M C105 H10N 109.5 . . ?
C107 C106 C108 112.5(9) . . ?
C107 C106 P4 109.7(7) . . ?
C108 C106 P4 108.9(7) . . ?
C107 C106 H106 108.6 . . ?
C108 C106 H106 108.6 . . ?
P4 C106 H106 108.6 . . ?
C106 C107 H10O 109.5 . . ?
C106 C107 H10P 109.5 . . ?
H10O C107 H10P 109.5 . . ?
C106 C107 H10Q 109.5 . . ?
H10O C107 H10Q 109.5 . . ?
H10P C107 H10Q 109.5 . . ?
C106 C108 H10R 109.5 . . ?
C106 C108 H10S 109.5 . . ?
H10R C108 H10S 109.5 . . ?
C106 C108 H10T 109.5 . . ?
H10R C108 H10T 109.5 . . ?
H10S C108 H10T 109.5 . . ?
F1 C109 F3 112(2) . . ?
F1 C109 F2 104(2) . . ?
F3 C109 F2 103(2) . . ?
F1 C109 S1 116(2) . . ?
F3 C109 S1 112.9(18) . . ?
F2 C109 S1 107.7(17) . . ?
O1 S1 O2 110.6(16) . . ?
O1 S1 N1 99.0(13) . . ?
O2 S1 N1 141.3(17) . . ?
O1 S1 C109 102.7(15) . . ?
O2 S1 C109 94.9(14) . . ?
N1 S1 C109 102.5(13) . . ?
S2 N1 S1 124.8(16) . . ?
O4 S2 N1 126.3(16) . . ?
O4 S2 O3 110.5(15) . . ?
N1 S2 O3 110.0(15) . . ?
O4 S2 C110 110.4(15) . . ?
N1 S2 C110 99.9(13) . . ?
O3 S2 C110 94.7(13) . . ?
F6 C110 F5 115(2) . . ?
F6 C110 F4 107(2) . . ?
F5 C110 F4 99.2(19) . . ?
F6 C110 S2 119.3(18) . . ?
F5 C110 S2 111.7(16) . . ?
F4 C110 S2 101.9(17) . . ?
F3' C119 F1' 114(2) . . ?
F3' C119 F2' 100.0(18) . . ?
F1' C119 F2' 101.9(18) . . ?
F3' C119 S1' 117.7(17) . . ?
F1' C119 S1' 112.8(16) . . ?
F2' C119 S1' 107.8(15) . . ?
O1' S1' O2' 123.0(14) . . ?
O1' S1' N1' 105.0(12) . . ?
O2' S1' N1' 115.5(12) . . ?
O1' S1' C119 111.7(12) . . ?
O2' S1' C119 101.8(12) . . ?
N1' S1' C119 96.8(11) . . ?
S2' N1' S1' 114.6(13) . . ?
O4' S2' N1' 129.4(13) . . ?
O4' S2' O3' 109.7(14) . . ?
N1' S2' O3' 94.0(12) . . ?
O4' S2' C120 114.6(13) . . ?
N1' S2' C120 108.1(12) . . ?
O3' S2' C120 92.2(12) . . ?
F6' C120 F5' 110(2) . . ?
F6' C120 F4' 110(2) . . ?
F5' C120 F4' 96.4(17) . . ?
F6' C120 S2' 123.0(17) . . ?
F5' C120 S2' 108.8(16) . . ?
F4' C120 S2' 105.5(15) . . ?
F8 C111 F7 110.6(16) . . ?
F8 C111 F9 103.3(17) . . ?
F7 C111 F9 105.1(15) . . ?
F8 C111 S3 115.8(13) . . ?
F7 C111 S3 110.4(13) . . ?
F9 C111 S3 110.9(12) . . ?
O6 S3 O5 116.0(10) . . ?
O6 S3 N2 118.8(11) . . ?
O5 S3 N2 113.3(10) . . ?
O6 S3 C111 103.4(10) . . ?
O5 S3 C111 106.3(10) . . ?
N2 S3 C111 95.3(8) . . ?
S4 N2 S3 125.3(9) . . ?
O8 S4 O7 118.5(8) . . ?
O8 S4 N2 116.3(7) . . ?
O7 S4 N2 109.2(9) . . ?
O8 S4 C112 107.6(7) . . ?
O7 S4 C112 98.1(8) . . ?
N2 S4 C112 104.5(8) . . ?
F10 C112 F11 109.3(16) . . ?
F10 C112 F12 109.6(14) . . ?
F11 C112 F12 107.8(14) . . ?
F10 C112 S4 114.2(12) . . ?
F11 C112 S4 108.1(11) . . ?
F12 C112 S4 107.6(13) . . ?
F8' C121 F7' 110(3) . . ?
F8' C121 F9' 106(3) . . ?
F7' C121 F9' 104(3) . . ?
F8' C121 S3' 115(3) . . ?
F7' C121 S3' 110(3) . . ?
F9' C121 S3' 111(3) . . ?
O6' S3' O5' 116(3) . . ?
O6' S3' N2' 119(3) . . ?
O5' S3' N2' 113(2) . . ?
O6' S3' C121 102(3) . . ?
O5' S3' C121 108(2) . . ?
N2' S3' C121 95.1(19) . . ?
S4' N2' S3' 133(3) . . ?
O8' S4' O7' 122(3) . . ?
O8' S4' N2' 119(2) . . ?
O7' S4' N2' 107(2) . . ?
O8' S4' C122 105(2) . . ?
O7' S4' C122 94(2) . . ?
N2' S4' C122 104(2) . . ?
F10' C122 F11' 109(3) . . ?
F10' C122 F12' 113(3) . . ?
F11' C122 F12' 109(3) . . ?
F10' C122 S4' 111(2) . . ?
F11' C122 S4' 107(2) . . ?
F12' C122 S4' 107(2) . . ?
C1 P1 C22 105.0(5) . . ?
C1 P1 C19 109.0(5) . . ?
C22 P1 C19 106.9(5) . . ?
C1 P1 Au1 117.4(3) . . ?
C22 P1 Au1 110.5(4) . . ?
C19 P1 Au1 107.6(3) . . ?
C31 P2 C49 105.0(4) . . ?
C31 P2 C52 108.2(4) . . ?
C49 P2 C52 105.7(5) . . ?
C31 P2 Au2 116.3(3) . . ?
C49 P2 Au2 111.3(4) . . ?
C52 P2 Au2 109.7(3) . . ?
C55 P3 C73 104.9(4) . . ?
C55 P3 C76 109.4(4) . . ?
C73 P3 C76 106.8(5) . . ?
C55 P3 Au3 116.1(3) . . ?
C73 P3 Au3 111.6(3) . . ?
C76 P3 Au3 107.8(3) . . ?
C85 P4 C103 107.1(4) . . ?
C85 P4 C106 105.4(5) . . ?
C103 P4 C106 107.6(5) . . ?
C85 P4 Au4 117.5(3) . . ?
C103 P4 Au4 108.4(3) . . ?
C106 P4 Au4 110.3(4) . . ?

loop_
_geom_bond_atom_site_label_1
_geom_bond_atom_site_label_2
_geom_bond_distance
_geom_bond_site_symmetry_2
_geom_bond_publ_flag
Au1 C25 2.155(9) . ?
Au1 P1 2.282(3) . ?
Au1 Au2 2.7874(6) . ?
Au2 C25 2.139(9) . ?
Au2 P2 2.278(3) . ?
Au3 C79 2.181(10) . ?
Au3 P3 2.278(3) . ?
Au3 Au4 2.7946(6) . ?
Au4 C79 2.171(9) . ?
Au4 P4 2.275(3) . ?
B1 C6 1.566(15) . ?
B1 C7 1.570(15) . ?
B1 C13 1.571(15) . ?
B2 C37 1.568(13) . ?
B2 C36 1.578(14) . ?
B2 C43 1.580(14) . ?
B3 C61 1.566(14) . ?
B3 C67 1.575(14) . ?
B3 C60 1.588(15) . ?
B4 C91 1.568(14) . ?
B4 C97 1.580(14) . ?
B4 C90 1.616(15) . ?
C1 C2 1.404(13) . ?
C1 C6 1.411(13) . ?
C1 P1 1.810(10) . ?
C2 C3 1.383(14) . ?
C2 H2 0.95 . ?
C3 C4 1.394(15) . ?
C3 H3 0.95 . ?
C4 C5 1.382(14) . ?
C4 H4 0.95 . ?
C5 C6 1.381(13) . ?
C5 H5 0.95 . ?
C7 C8 1.536(13) . ?
C7 C12 1.555(13) . ?
C7 H7 1 . ?
C8 C9 1.522(13) . ?
C8 H8A 0.99 . ?
C8 H8B 0.99 . ?
C9 C10 1.522(15) . ?
C9 H9A 0.99 . ?
C9 H9B 0.99 . ?
C10 C11 1.521(14) . ?
C10 H10A 0.99 . ?
C10 H10B 0.99 . ?
C11 C12 1.513(13) . ?
C11 H11A 0.99 . ?
C11 H11B 0.99 . ?
C12 H12A 0.99 . ?
C12 H12B 0.99 . ?
C13 C18 1.513(13) . ?
C13 C14 1.543(13) . ?
C13 H13 1 . ?
C14 C15 1.530(14) . ?
C14 H14A 0.99 . ?
C14 H14B 0.99 . ?
C15 C16 1.520(15) . ?
C15 H15A 0.99 . ?
C15 H15B 0.99 . ?
C16 C17 1.538(15) . ?
C16 H16A 0.99 . ?
C16 H16B 0.99 . ?
C17 C18 1.533(14) . ?
C17 H17A 0.99 . ?
C17 H17B 0.99 . ?
C18 H18A 0.99 . ?
C18 H18B 0.99 . ?
C19 C20 1.511(14) . ?
C19 C21 1.517(13) . ?
C19 P1 1.850(11) . ?
C19 H19 1 . ?
C20 H20A 0.98 . ?
C20 H20B 0.98 . ?
C20 H20C 0.98 . ?
C21 H21A 0.98 . ?
C21 H21B 0.98 . ?
C21 H21C 0.98 . ?
C22 C23 1.518(14) . ?
C22 C24 1.527(15) . ?
C22 P1 1.831(11) . ?
C22 H22 1 . ?
C23 H23A 0.98 . ?
C23 H23B 0.98 . ?
C23 H23C 0.98 . ?
C24 H24A 0.98 . ?
C24 H24B 0.98 . ?
C24 H24C 0.98 . ?
C25 C26 1.409(13) . ?
C25 C30 1.414(13) . ?
C26 C27 1.398(15) . ?
C26 H26 0.95 . ?
C27 C28 1.402(17) . ?
C27 H27 0.95 . ?
C28 C29 1.379(17) . ?
C28 H28 0.95 . ?
C29 C30 1.374(15) . ?
C29 H29 0.95 . ?
C30 H30 0.95 . ?
C31 C32 1.393(13) . ?
C31 C36 1.397(13) . ?
C31 P2 1.823(10) . ?
C32 C33 1.372(13) . ?
C32 H32 0.95 . ?
C33 C34 1.366(14) . ?
C33 H33 0.95 . ?
C34 C35 1.354(13) . ?
C34 H34 0.95 . ?
C35 C36 1.414(13) . ?
C35 H35 0.95 . ?
C37 C42 1.531(13) . ?
C37 C38 1.535(13) . ?
C37 H37 1 . ?
C38 C39 1.523(13) . ?
C38 H38A 0.99 . ?
C38 H38B 0.99 . ?
C39 C40 1.512(16) . ?
C39 H39A 0.99 . ?
C39 H39B 0.99 . ?
C40 C41 1.485(16) . ?
C40 H40A 0.99 . ?
C40 H40B 0.99 . ?
C41 C42 1.530(14) . ?
C41 H41A 0.99 . ?
C41 H41B 0.99 . ?
C42 H42A 0.99 . ?
C42 H42B 0.99 . ?
C43 C44 1.527(13) . ?
C43 C48 1.539(13) . ?
C43 H43 1 . ?
C44 C45 1.555(13) . ?
C44 H44A 0.99 . ?
C44 H44B 0.99 . ?
C45 C46 1.521(14) . ?
C45 H45A 0.99 . ?
C45 H45B 0.99 . ?
C46 C47 1.509(14) . ?
C46 H46A 0.99 . ?
C46 H46B 0.99 . ?
C47 C48 1.555(14) . ?
C47 H47A 0.99 . ?
C47 H47B 0.99 . ?
C48 H48A 0.99 . ?
C48 H48B 0.99 . ?
C49 C51 1.531(13) . ?
C49 C50 1.540(13) . ?
C49 P2 1.830(10) . ?
C49 H49 1 . ?
C50 H50A 0.98 . ?
C50 H50B 0.98 . ?
C50 H50C 0.98 . ?
C51 H51A 0.98 . ?
C51 H51B 0.98 . ?
C51 H51C 0.98 . ?
C52 C53 1.507(14) . ?
C52 C54 1.524(13) . ?
C52 P2 1.851(9) . ?
C52 H52 1 . ?
C53 H53A 0.98 . ?
C53 H53B 0.98 . ?
C53 H53C 0.98 . ?
C54 H54A 0.98 . ?
C54 H54B 0.98 . ?
C54 H54C 0.98 . ?
C55 C60 1.414(13) . ?
C55 C56 1.421(13) . ?
C55 P3 1.811(9) . ?
C56 C57 1.375(13) . ?
C56 H56 0.95 . ?
C57 C58 1.376(14) . ?
C57 H57 0.95 . ?
C58 C59 1.379(13) . ?
C58 H58 0.95 . ?
C59 C60 1.403(12) . ?
C59 H59 0.95 . ?
C61 C66 1.532(13) . ?
C61 C62 1.569(13) . ?
C61 H61 1 . ?
C62 C63 1.532(13) . ?
C62 H62A 0.99 . ?
C62 H62B 0.99 . ?
C63 C64 1.523(15) . ?
C63 H63A 0.99 . ?
C63 H63B 0.99 . ?
C64 C65 1.538(14) . ?
C64 H64A 0.99 . ?
C64 H64B 0.99 . ?
C65 C66 1.541(13) . ?
C65 H65A 0.99 . ?
C65 H65B 0.99 . ?
C66 H66A 0.99 . ?
C66 H66B 0.99 . ?
C67 C68 1.518(12) . ?
C67 C72 1.527(13) . ?
C67 H67 1 . ?
C68 C69 1.541(13) . ?
C68 H68A 0.99 . ?
C68 H68B 0.99 . ?
C69 C70 1.524(15) . ?
C69 H69A 0.99 . ?
C69 H69B 0.99 . ?
C70 C71 1.522(14) . ?
C70 H70A 0.99 . ?
C70 H70B 0.99 . ?
C71 C72 1.517(14) . ?
C71 H71A 0.99 . ?
C71 H71B 0.99 . ?
C72 H72A 0.99 . ?
C72 H72B 0.99 . ?
C73 C75 1.500(14) . ?
C73 C74 1.510(13) . ?
C73 P3 1.836(9) . ?
C73 H73 1 . ?
C74 H74A 0.98 . ?
C74 H74B 0.98 . ?
C74 H74C 0.98 . ?
C75 H75A 0.98 . ?
C75 H75B 0.98 . ?
C75 H75C 0.98 . ?
C76 C77 1.525(14) . ?
C76 C78 1.547(13) . ?
C76 P3 1.838(9) . ?
C76 H76 1 . ?
C77 H77A 0.98 . ?
C77 H77B 0.98 . ?
C77 H77C 0.98 . ?
C78 H78A 0.98 . ?
C78 H78B 0.98 . ?
C78 H78C 0.98 . ?
C79 C84 1.394(13) . ?
C79 C80 1.401(13) . ?
C80 C81 1.408(14) . ?
C80 H80 0.95 . ?
C81 C82 1.397(16) . ?
C81 H81 0.95 . ?
C82 C83 1.362(15) . ?
C82 H82 0.95 . ?
C83 C84 1.383(14) . ?
C83 H83 0.95 . ?
C84 H84 0.95 . ?
C85 C90 1.392(13) . ?
C85 C86 1.410(13) . ?
C85 P4 1.815(10) . ?
C86 C87 1.376(14) . ?
C86 H86 0.95 . ?
C87 C88 1.381(15) . ?
C87 H87 0.95 . ?
C88 C89 1.341(14) . ?
C88 H88 0.95 . ?
C89 C90 1.389(13) . ?
C89 H89 0.95 . ?
C91 C92 1.544(12) . ?
C91 C96 1.549(13) . ?
C91 H91 1 . ?
C92 C93 1.528(13) . ?
C92 H92A 0.99 . ?
C92 H92B 0.99 . ?
C93 C94 1.514(14) . ?
C93 H93A 0.99 . ?
C93 H93B 0.99 . ?
C94 C95 1.517(13) . ?
C94 H94A 0.99 . ?
C94 H94B 0.99 . ?
C95 C96 1.527(13) . ?
C95 H95A 0.99 . ?
C95 H95B 0.99 . ?
C96 H96A 0.99 . ?
C96 H96B 0.99 . ?
C97 C98 1.539(13) . ?
C97 C102 1.542(13) . ?
C97 H97 1 . ?
C98 C99 1.518(14) . ?
C98 H98A 0.99 . ?
C98 H98B 0.99 . ?
C99 C100 1.516(14) . ?
C99 H99A 0.99 . ?
C99 H99B 0.99 . ?
C100 C101 1.538(15) . ?
C100 H10C 0.99 . ?
C100 H10D 0.99 . ?
C101 C102 1.534(14) . ?
C101 H10E 0.99 . ?
C101 H10F 0.99 . ?
C102 H10G 0.99 . ?
C102 H10H 0.99 . ?
C103 C105 1.527(14) . ?
C103 C104 1.527(13) . ?
C103 P4 1.833(10) . ?
C103 H103 1 . ?
C104 H10I 0.98 . ?
C104 H10J 0.98 . ?
C104 H10K 0.98 . ?
C105 H10L 0.98 . ?
C105 H10M 0.98 . ?
C105 H10N 0.98 . ?
C106 C107 1.506(13) . ?
C106 C108 1.549(13) . ?
C106 P4 1.845(10) . ?
C106 H106 1 . ?
C107 H10O 0.98 . ?
C107 H10P 0.98 . ?
C107 H10Q 0.98 . ?
C108 H10R 0.98 . ?
C108 H10S 0.98 . ?
C108 H10T 0.98 . ?
F1 C109 1.30(2) . ?
F2 C109 1.43(2) . ?
F3 C109 1.31(2) . ?
C109 S1 1.78(2) . ?
O1 S1 1.439(14) . ?
S1 O2 1.453(15) . ?
S1 N1 1.648(18) . ?
N1 S2 1.503(17) . ?
S2 O4 1.345(16) . ?
S2 O3 1.591(19) . ?
S2 C110 1.79(2) . ?
C110 F6 1.24(2) . ?
C110 F5 1.37(2) . ?
C110 F4 1.45(2) . ?
F1' C119 1.312(19) . ?
F2' C119 1.44(2) . ?
F3' C119 1.291(19) . ?
C119 S1' 1.76(2) . ?
O1' S1' 1.381(12) . ?
S1' O2' 1.453(14) . ?
S1' N1' 1.705(18) . ?
N1' S2' 1.516(16) . ?
S2' O4' 1.336(14) . ?
S2' O3' 1.609(17) . ?
S2' C120 1.770(19) . ?
C120 F6' 1.252(19) . ?
C120 F5' 1.41(2) . ?
C120 F4' 1.45(2) . ?
F7 C111 1.309(19) . ?
F8 C111 1.260(17) . ?
F9 C111 1.35(2) . ?
C111 S3 1.805(16) . ?
S3 O6 1.377(15) . ?
S3 O5 1.428(14) . ?
S3 N2 1.592(14) . ?
N2 S4 1.501(12) . ?
S4 O8 1.414(9) . ?
S4 O7 1.463(11) . ?
S4 C112 1.844(15) . ?
C112 F10 1.285(17) . ?
C112 F11 1.310(17) . ?
C112 F12 1.333(19) . ?
F7' C121 1.31(3) . ?
F8' C121 1.26(2) . ?
F9' C121 1.34(3) . ?
C121 S3' 1.81(2) . ?
S3' O6' 1.38(2) . ?
S3' O5' 1.42(2) . ?
S3' N2' 1.59(2) . ?
N2' S4' 1.492(19) . ?
S4' O8' 1.418(18) . ?
S4' O7' 1.47(2) . ?
S4' C122 1.86(2) . ?
C122 F10' 1.28(2) . ?
C122 F11' 1.31(2) . ?
C122 F12' 1.33(3) . ?
